data_2203043
loop_
_publ_author_name
'Almeida Paz, Filipe A.'
'Sousa, Filipa L.'
'Soares-Santos, Paula C. R.'
'Cavaleiro, Ana M. V.'
'Nogueira, Helena I. S.'
'Klinowski, Jacek'
'Trindade, Tito'

_publ_section_title
;
 A novel supramolecular organic--inorganic adduct containing
 \a-Keggin-type [PW~12~O~40~]^3{-^} anions and benzo-15-crown-5
 molecules
;
_journal_issue 1
_journal_name_full 'Acta Crystallographica Section E'
_journal_page_first m1
_journal_page_last m5
_journal_paper_doi 10.1107/S1600536803024310
_journal_volume 60
_journal_year 2004
_chemical_formula_iupac '(H3 O)3 [P W12 O40], 6C14 H20 O5, C H4 O, H2O'
_chemical_formula_moiety '3 H3 O +,O40 P W12 3-,6 C14 H20 O5,C H4 O,H2 O'
_chemical_formula_sum 'C85 H135 O75 P W12'
_chemical_formula_weight 4594.10
_chemical_name_systematic
;
tris(hydroxonium)
\m~12~-phosphato-tetracosa-\m~2~-oxo-dodecaoxododecatungsten
hexakis(benzo-15-crown-5)--methanol--water (1/1/1)
;
_space_group_IT_number 14
_symmetry_cell_setting monoclinic
_symmetry_space_group_name_Hall '-P 2yn'
_symmetry_space_group_name_H-M 'P 1 21/n 1'
_atom_sites_solution_hydrogens geom
_atom_sites_solution_primary direct
_atom_sites_solution_secondary difmap
_cell_angle_alpha 90.00
_cell_angle_beta 101.66(3)
_cell_angle_gamma 90.00
_cell_formula_units_Z 4
_cell_length_a 16.890(3)
_cell_length_b 42.101(8)
_cell_length_c 17.393(4)
_cell_measurement_reflns_used 118671
_cell_measurement_temperature 180(2)
_cell_measurement_theta_max 25.03
_cell_measurement_theta_min 1.00
_cell_volume 12113(4)
_computing_cell_refinement 'HKL SCALEPACK (Otwinowski & Minor, 1997)'
_computing_data_collection 'COLLECT (Nonius, 1998)'
_computing_data_reduction
;
HKL DENZO (Otwinowski & Minor, 1997) and SCALEPACK
;
_computing_molecular_graphics SHELXTL
_computing_publication_material SHELXTL
_computing_structure_refinement 'SHELXTL (Bruker, 2001)'
_computing_structure_solution 'SIR92 (Altomare et al., 1994)'
_diffrn_ambient_temperature 180(2)
_diffrn_measured_fraction_theta_full 0.957
_diffrn_measured_fraction_theta_max 0.957
_diffrn_measurement_device_type 'Nonius KappaCCD'
_diffrn_measurement_method 'Thin-slice \w and \f'
_diffrn_radiation_source 'fine-focus sealed tube'
_diffrn_radiation_type MoK\a
_diffrn_radiation_wavelength 0.71073
_diffrn_reflns_av_R_equivalents 0.0515
_diffrn_reflns_av_sigmaI/netI 0.0456
_diffrn_reflns_limit_h_max 20
_diffrn_reflns_limit_h_min -20
_diffrn_reflns_limit_k_max 50
_diffrn_reflns_limit_k_min -49
_diffrn_reflns_limit_l_max 20
_diffrn_reflns_limit_l_min -20
_diffrn_reflns_number 71608
_diffrn_reflns_theta_full 25.03
_diffrn_reflns_theta_max 25.03
_diffrn_reflns_theta_min 3.53
_diffrn_standards_number 0
_exptl_absorpt_coefficient_mu 11.463
_exptl_absorpt_correction_T_max 0.559
_exptl_absorpt_correction_T_min 0.269
_exptl_absorpt_correction_type multi-scan
_exptl_absorpt_process_details
;
 (Sortav; Blessing, 1995)
;
_exptl_crystal_colour Orange
_exptl_crystal_density_diffrn 2.519
_exptl_crystal_density_method 'not measured'
_exptl_crystal_description Block
_exptl_crystal_F_000 8592
_exptl_crystal_size_max 0.12
_exptl_crystal_size_mid 0.10
_exptl_crystal_size_min 0.05
_refine_diff_density_max 1.817
_refine_diff_density_min -1.247
_refine_ls_extinction_method none
_refine_ls_goodness_of_fit_ref 1.039
_refine_ls_hydrogen_treatment constr
_refine_ls_matrix_type fullcycle
_refine_ls_number_parameters 1449
_refine_ls_number_reflns 20465
_refine_ls_number_restraints 6
_refine_ls_restrained_S_all 1.039
_refine_ls_R_factor_all 0.0553
_refine_ls_R_factor_gt 0.0388
_refine_ls_shift/su_max 0.001
_refine_ls_shift/su_mean 0.000
_refine_ls_structure_factor_coef Fsqd
_refine_ls_weighting_details 'calc w = 1/[\s^2^(Fo^2^)+(0.0246P)^2^+121.8552P] where P = (Fo^2^+2Fc^2^)/3'
_refine_ls_weighting_scheme calc
_refine_ls_wR_factor_gt 0.0779
_refine_ls_wR_factor_ref 0.0834
_reflns_number_gt 16507
_reflns_number_total 20465
_reflns_threshold_expression I>2\s(I)
_cod_data_source_file cf6294.cif
_cod_data_source_block I
_cod_depositor_comments
;
The following automatic conversions were performed:
'_symmetry_cell_setting' value 'Monoclinic' changed to 'monoclinic'
according to '/home/saulius/struct/CIF-dictionaries/cif_core.dic'
dictionary named 'cif_core.dic' version 2.4.1 from 2010-06-29.

Automatic conversion script
Id: cif_fix_enum 1527 2010-12-29 10:47:43Z saulius 

The following automatic conversions were performed:

'_symmetry_cell_setting' value 'Monoclinic' changed to 'monoclinic'
according to /home/saulius/struct/CIF-dictionaries/cif_core.dic
dictionary named 'cif_core.dic' version 2.4.1 from 2010-06-29.

Automatic conversion script
Id: cif_fix_values 1715 2011-07-08 13:25:40Z adriana 
;
_cod_original_cell_volume 12112(4)
_cod_original_sg_symbol_H-M 'P 21/n'
_cod_database_code 2203043
_cod_database_fobs_code 2203043

loop_
_symmetry_equiv_pos_as_xyz
'x, y, z'
'-x+1/2, y+1/2, -z+1/2'
'-x, -y, -z'
'x-1/2, -y-1/2, z-1/2'

loop_
_atom_site_label
_atom_site_fract_x
_atom_site_fract_y
_atom_site_fract_z
_atom_site_U_iso_or_equiv
_atom_site_adp_type
_atom_site_calc_flag
_atom_site_refinement_flags
_atom_site_occupancy
_atom_site_type_symbol
W1 0.47452(2) 0.132366(9) 0.12882(2) 0.02531(9) Uani d . 1 W
W2 0.63057(2) 0.119988(9) 0.01037(2) 0.02496(9) Uani d . 1 W
W3 0.57495(2) 0.054338(9) 0.13060(2) 0.02393(9) Uani d . 1 W
W4 0.57888(2) 0.195853(9) 0.22356(2) 0.02622(9) Uani d . 1 W
W5 0.73161(2) 0.184586(9) 0.10106(2) 0.02532(9) Uani d . 1 W
W6 0.82947(2) 0.113440(9) 0.10174(2) 0.02641(9) Uani d . 1 W
W7 0.77480(2) 0.046436(9) 0.21859(2) 0.02652(9) Uani d . 1 W
W8 0.63156(2) 0.056312(9) 0.33100(2) 0.02550(9) Uani d . 1 W
W9 0.52729(2) 0.133505(9) 0.33047(2) 0.02446(9) Uani d . 1 W
W10 0.79481(2) 0.187333(9) 0.31713(2) 0.02589(9) Uani d . 1 W
W11 0.88796(2) 0.114996(9) 0.31807(2) 0.02710(9) Uani d . 1 W
W12 0.74225(2) 0.126188(9) 0.42732(2) 0.02613(9) Uani d . 1 W
P1 0.68156(13) 0.12204(5) 0.21982(13) 0.0206(5) Uani d . 1 P
O1 0.6013(3) 0.13878(14) 0.2240(3) 0.0243(13) Uani d . 1 O
O2 0.7071(3) 0.13120(14) 0.1425(3) 0.0250(14) Uani d . 1 O
O3 0.7466(3) 0.13295(14) 0.2888(3) 0.0244(14) Uani d . 1 O
O4 0.6706(3) 0.08636(14) 0.2233(3) 0.0264(14) Uani d . 1 O
O5 0.3794(3) 0.13184(16) 0.0733(4) 0.0337(16) Uani d . 1 O
O6 0.5899(4) 0.11536(15) -0.0858(4) 0.0338(16) Uani d . 1 O
O7 0.5149(4) 0.02755(15) 0.0745(4) 0.0336(16) Uani d . 1 O
O8 0.5396(3) 0.13470(14) 0.0527(3) 0.0284(14) Uani d . 1 O
O9 0.6108(4) 0.08028(14) 0.0544(3) 0.0284(14) Uani d . 1 O
O10 0.5028(3) 0.08846(14) 0.1378(3) 0.0277(14) Uani d . 1 O
O11 0.6659(4) 0.16380(15) 0.0136(3) 0.0283(14) Uani d . 1 O
O12 0.7403(4) 0.10852(14) 0.0136(3) 0.0280(14) Uani d . 1 O
O13 0.6784(4) 0.03371(15) 0.1475(3) 0.0305(15) Uani d . 1 O
O14 0.5674(3) 0.04122(14) 0.2334(3) 0.0263(14) Uani d . 1 O
O15 0.4525(3) 0.12916(14) 0.2337(3) 0.0279(14) Uani d . 1 O
O16 0.4910(4) 0.17678(15) 0.1500(3) 0.0297(15) Uani d . 1 O
O17 0.6385(4) 0.19494(14) 0.1404(3) 0.0287(14) Uani d . 1 O
O18 0.7533(4) 0.21918(16) 0.0599(4) 0.0356(16) Uani d . 1 O
O19 0.8188(4) 0.15809(15) 0.0833(4) 0.0311(15) Uani d . 1 O
O20 0.9089(4) 0.10428(15) 0.0609(3) 0.0307(15) Uani d . 1 O
O21 0.7994(4) 0.07313(14) 0.1382(3) 0.0289(14) Uani d . 1 O
O22 0.8354(4) 0.01428(15) 0.2159(4) 0.0370(17) Uani d . 1 O
O23 0.7217(4) 0.03534(15) 0.3023(3) 0.0313(15) Uani d . 1 O
O24 0.6049(4) 0.03093(16) 0.3964(4) 0.0366(16) Uani d . 1 O
O25 0.5548(4) 0.08991(15) 0.3268(3) 0.0298(15) Uani d . 1 O
O26 0.4649(4) 0.13432(15) 0.3956(4) 0.0329(15) Uani d . 1 O
O27 0.5341(4) 0.17792(15) 0.3055(3) 0.0311(15) Uani d . 1 O
O28 0.5475(4) 0.23415(15) 0.2240(4) 0.0356(16) Uani d . 1 O
O29 0.7892(4) 0.18907(15) 0.2072(3) 0.0303(15) Uani d . 1 O
O30 0.8793(4) 0.12131(15) 0.2077(4) 0.0334(15) Uani d . 1 O
O31 0.8422(4) 0.07420(15) 0.2906(3) 0.0309(15) Uani d . 1 O
O32 0.7040(4) 0.08430(15) 0.3951(4) 0.0335(16) Uani d . 1 O
O33 0.6332(4) 0.13874(14) 0.3955(3) 0.0294(15) Uani d . 1 O
O34 0.6817(4) 0.19723(15) 0.2920(4) 0.0307(15) Uani d . 1 O
O35 0.8871(4) 0.16061(15) 0.3276(3) 0.0287(14) Uani d . 1 O
O36 0.8479(4) 0.11339(15) 0.4125(3) 0.0313(15) Uani d . 1 O
O37 0.7757(4) 0.16895(14) 0.4119(3) 0.0280(14) Uani d . 1 O
O38 0.8373(4) 0.22268(16) 0.3492(4) 0.0378(17) Uani d . 1 O
O39 0.9875(4) 0.10693(17) 0.3492(4) 0.0375(17) Uani d . 1 O
O40 0.7556(4) 0.12525(16) 0.5261(4) 0.0356(16) Uani d . 1 O
C1 0.8477(7) 0.1906(3) 0.7708(6) 0.043(3) Uani d . 1 C
C2 0.9286(7) 0.1817(3) 0.7932(7) 0.053(3) Uani d . 1 C
H2 0.9666 0.1870 0.7618 0.063 Uiso calc R 1 H
C3 0.9518(7) 0.1648(3) 0.8624(7) 0.052(3) Uani d . 1 C
H3 1.0066 0.1583 0.8784 0.062 Uiso calc R 1 H
C4 0.8981(7) 0.1573(3) 0.9079(7) 0.050(3) Uani d . 1 C
H4 0.9154 0.1458 0.9553 0.060 Uiso calc R 1 H
C5 0.8187(6) 0.1664(2) 0.8853(6) 0.041(3) Uani d . 1 C
H5 0.7813 0.1612 0.9174 0.049 Uiso calc R 1 H
C6 0.7927(6) 0.1831(3) 0.8162(6) 0.039(2) Uani d . 1 C
C7 0.6520(6) 0.1695(3) 0.7822(7) 0.047(3) Uani d . 1 C
H7A 0.6010 0.1787 0.7918 0.056 Uiso calc R 1 H
H7B 0.6682 0.1521 0.8207 0.056 Uiso calc R 1 H
C8 0.6378(7) 0.1560(3) 0.7012(7) 0.055(3) Uani d . 1 C
H8A 0.6899 0.1499 0.6875 0.066 Uiso calc R 1 H
H8B 0.6033 0.1369 0.6978 0.066 Uiso calc R 1 H
C9 0.5859(8) 0.1707(3) 0.5690(7) 0.061(3) Uani d . 1 C
H9A 0.5507 0.1517 0.5603 0.073 Uiso calc R 1 H
H9B 0.6381 0.1653 0.5547 0.073 Uiso calc R 1 H
C10 0.5470(8) 0.1972(3) 0.5192(7) 0.059(3) Uani d . 1 C
H10A 0.5311 0.1897 0.4643 0.070 Uiso calc R 1 H
H10B 0.4971 0.2035 0.5369 0.070 Uiso calc R 1 H
C11 0.6511(8) 0.2223(3) 0.4675(7) 0.068(4) Uani d . 1 C
H11A 0.6207 0.2265 0.4136 0.081 Uiso calc R 1 H
H11B 0.6743 0.2007 0.4686 0.081 Uiso calc R 1 H
C12 0.7169(8) 0.2459(4) 0.4891(7) 0.068(4) Uani d . 1 C
H12A 0.7528 0.2441 0.4508 0.082 Uiso calc R 1 H
H12B 0.6925 0.2673 0.4833 0.082 Uiso calc R 1 H
C13 0.8198(10) 0.2210(4) 0.5704(9) 0.093(5) Uiso d . 1 C
H13A 0.8564 0.2260 0.5342 0.112 Uiso calc R 1 H
H13B 0.7928 0.2006 0.5534 0.112 Uiso calc R 1 H
C14 0.8707(7) 0.2172(4) 0.6546(7) 0.072(4) Uani d . 1 C
H14A 0.9137 0.2012 0.6555 0.086 Uiso calc R 1 H
H14B 0.8962 0.2377 0.6739 0.086 Uiso calc R 1 H
O41 0.8158(4) 0.2072(2) 0.7023(5) 0.059(2) Uani d . 1 O
O42 0.7141(4) 0.19372(17) 0.7943(4) 0.0429(18) Uani d . 1 O
O43 0.5988(4) 0.17981(17) 0.6487(4) 0.0448(18) Uani d . 1 O
O44 0.5979(4) 0.22410(19) 0.5214(4) 0.050(2) Uani d . 1 O
O45 0.7649(5) 0.2434(2) 0.5651(5) 0.072(3) Uani d . 1 O
C15 0.7900(7) 0.2878(4) 0.7998(7) 0.062(4) Uani d . 1 C
C16 0.8712(9) 0.2862(4) 0.8029(8) 0.085(5) Uani d . 1 C
H16 0.8953 0.2972 0.7658 0.102 Uiso calc R 1 H
C17 0.9186(9) 0.2677(4) 0.8630(8) 0.086(5) Uani d . 1 C
H17 0.9750 0.2658 0.8647 0.104 Uiso calc R 1 H
C18 0.8856(9) 0.2526(4) 0.9188(9) 0.082(5) Uani d . 1 C
H18 0.9178 0.2403 0.9593 0.098 Uiso calc R 1 H
C19 0.8007(8) 0.2560(4) 0.9133(7) 0.070(4) Uani d . 1 C
H19 0.7748 0.2457 0.9501 0.083 Uiso calc R 1 H
C20 0.7559(7) 0.2745(3) 0.8536(8) 0.066(4) Uani d . 1 C
C21 0.6301(7) 0.2569(4) 0.8814(8) 0.074(4) Uiso d D 1 C
H21A 0.6365 0.2638 0.9367 0.089 Uiso calc R 1 H
H21B 0.6519 0.2351 0.8810 0.089 Uiso calc R 1 H
C22 0.5440(8) 0.2570(4) 0.8438(9) 0.091(5) Uiso d D 1 C
H22A 0.5130 0.2449 0.8766 0.109 Uiso calc R 1 H
H22B 0.5236 0.2791 0.8395 0.109 Uiso calc R 1 H
C23 0.4611(10) 0.2491(4) 0.7168(10) 0.093(5) Uiso d D 1 C
H23A 0.4160 0.2477 0.7452 0.112 Uiso calc R 1 H
H23B 0.4539 0.2316 0.6779 0.112 Uiso calc R 1 H
C24 0.4531(11) 0.2791(4) 0.6735(10) 0.106(6) Uiso d D 1 C
H24A 0.3996 0.2800 0.6376 0.127 Uiso calc R 1 H
H24B 0.4568 0.2971 0.7107 0.127 Uiso calc R 1 H
C25 0.5186(11) 0.3112(5) 0.5986(11) 0.120(7) Uiso d D 1 C
H25A 0.5309 0.3268 0.6419 0.144 Uiso calc R 1 H
H25B 0.4649 0.3166 0.5667 0.144 Uiso calc R 1 H
C26 0.5792(10) 0.3147(5) 0.5490(11) 0.115(6) Uiso d D 1 C
H26A 0.5637 0.3010 0.5022 0.138 Uiso calc R 1 H
H26B 0.5789 0.3370 0.5307 0.138 Uiso calc R 1 H
C27 0.7009(9) 0.3331(4) 0.6251(9) 0.081(4) Uiso d . 1 C
H27A 0.6662 0.3457 0.6534 0.097 Uiso calc R 1 H
H27B 0.7190 0.3469 0.5860 0.097 Uiso calc R 1 H
C28 0.7724(9) 0.3193(4) 0.6818(8) 0.074(4) Uiso d . 1 C
H28A 0.7996 0.3029 0.6556 0.089 Uiso calc R 1 H
H28B 0.8121 0.3362 0.7021 0.089 Uiso calc R 1 H
O46 0.7408(6) 0.3058(2) 0.7434(5) 0.077(3) Uani d . 1 O
O47 0.6723(6) 0.2768(2) 0.8426(5) 0.078(3) Uani d . 1 O
O48 0.5324(6) 0.2436(3) 0.7704(6) 0.087(3) Uani d . 1 O
O49 0.5141(6) 0.2815(3) 0.6305(7) 0.100(4) Uani d . 1 O
O50 0.6593(6) 0.3066(2) 0.5889(6) 0.083(3) Uani d . 1 O
C29 0.3593(6) 0.1016(2) 0.8044(7) 0.042(3) Uani d . 1 C
C30 0.4006(6) 0.1032(3) 0.8795(7) 0.049(3) Uani d . 1 C
H30 0.4213 0.1231 0.9003 0.059 Uiso calc R 1 H
C31 0.4131(7) 0.0766(3) 0.9267(7) 0.055(3) Uani d . 1 C
H31 0.4429 0.0781 0.9791 0.065 Uiso calc R 1 H
C32 0.3825(6) 0.0484(3) 0.8973(6) 0.047(3) Uani d . 1 C
H32 0.3924 0.0299 0.9290 0.056 Uiso calc R 1 H
C33 0.3363(7) 0.0461(3) 0.8208(7) 0.046(3) Uani d . 1 C
H33 0.3138 0.0262 0.8019 0.056 Uiso calc R 1 H
C34 0.3235(6) 0.0724(2) 0.7732(6) 0.034(2) Uani d . 1 C
C35 0.2420(8) 0.0445(3) 0.6678(7) 0.056(3) Uiso d . 1 C
H35A 0.1985 0.0390 0.6961 0.068 Uiso calc R 1 H
H35B 0.2815 0.0269 0.6744 0.068 Uiso calc R 1 H
C36 0.2079(9) 0.0498(4) 0.5840(8) 0.078(4) Uiso d . 1 C
H36A 0.2529 0.0541 0.5568 0.094 Uiso calc R 1 H
H36B 0.1814 0.0299 0.5617 0.094 Uiso calc R 1 H
C37 0.1264(8) 0.0803(3) 0.4853(8) 0.067(4) Uiso d . 1 C
H37A 0.1056 0.0605 0.4576 0.081 Uiso calc R 1 H
H37B 0.0810 0.0955 0.4798 0.081 Uiso calc R 1 H
C38 0.1887(8) 0.0935(3) 0.4482(8) 0.069(4) Uiso d . 1 C
H38A 0.1673 0.0961 0.3912 0.082 Uiso calc R 1 H
H38B 0.2355 0.0788 0.4552 0.082 Uiso calc R 1 H
C39 0.2823(11) 0.1363(4) 0.4642(10) 0.113(6) Uiso d D 1 C
H39A 0.2676 0.1471 0.4128 0.136 Uiso calc R 1 H
H39B 0.3174 0.1180 0.4580 0.136 Uiso calc R 1 H
C40 0.3275(10) 0.1584(4) 0.5222(9) 0.090(5) Uiso d D 1 C
H40A 0.3763 0.1657 0.5039 0.108 Uiso calc R 1 H
H40B 0.2934 0.1773 0.5261 0.108 Uiso calc R 1 H
C41 0.3915(10) 0.1586(4) 0.6565(8) 0.088(5) Uiso d D 1 C
H41A 0.3602 0.1775 0.6666 0.105 Uiso calc R 1 H
H41B 0.4420 0.1663 0.6423 0.105 Uiso calc R 1 H
C42 0.4134(9) 0.1407(4) 0.7299(8) 0.079(4) Uiso d D 1 C
H42A 0.4441 0.1548 0.7710 0.095 Uiso calc R 1 H
H42B 0.4492 0.1229 0.7223 0.095 Uiso calc R 1 H
O51 0.3428(4) 0.12810(17) 0.7569(5) 0.055(2) Uani d . 1 O
O52 0.2805(4) 0.07320(17) 0.6980(4) 0.0457(19) Uani d . 1 O
O53 0.1551(6) 0.0732(2) 0.5686(5) 0.075(3) Uani d . 1 O
O54 0.2159(5) 0.1257(3) 0.4846(5) 0.076(3) Uani d . 1 O
O55 0.3515(6) 0.1444(3) 0.5983(6) 0.107(4) Uani d . 1 O
C43 0.1504(6) 0.1248(2) 0.8360(6) 0.037(2) Uani d . 1 C
C44 0.1976(7) 0.1149(3) 0.9056(6) 0.043(3) Uani d . 1 C
H44 0.2325 0.1293 0.9380 0.051 Uiso calc R 1 H
C45 0.1935(7) 0.0830(3) 0.9283(7) 0.051(3) Uani d . 1 C
H45 0.2273 0.0757 0.9754 0.061 Uiso calc R 1 H
C46 0.1406(8) 0.0623(3) 0.8824(8) 0.065(4) Uani d . 1 C
H46 0.1368 0.0409 0.8984 0.078 Uiso calc R 1 H
C47 0.0929(8) 0.0731(3) 0.8125(7) 0.061(3) Uani d . 1 C
H47 0.0576 0.0588 0.7799 0.073 Uiso calc R 1 H
C48 0.0966(6) 0.1040(3) 0.7904(6) 0.047(3) Uani d . 1 C
C49 0.0038(7) 0.0987(3) 0.6671(7) 0.061(4) Uani d . 1 C
H49A -0.0378 0.0874 0.6895 0.073 Uiso calc R 1 H
H49B 0.0380 0.0827 0.6474 0.073 Uiso calc R 1 H
C50 -0.0347(7) 0.1204(3) 0.6027(7) 0.062(4) Uani d . 1 C
H50A -0.0710 0.1081 0.5614 0.074 Uiso calc R 1 H
H50B -0.0677 0.1365 0.6235 0.074 Uiso calc R 1 H
C51 -0.0067(9) 0.1629(4) 0.5306(9) 0.081(4) Uiso d D 1 C
H51A -0.0371 0.1749 0.5641 0.097 Uiso calc R 1 H
H51B -0.0456 0.1565 0.4825 0.097 Uiso calc R 1 H
C52 0.0531(10) 0.1839(4) 0.5083(11) 0.118(6) Uiso d D 1 C
H52A 0.0706 0.1743 0.4624 0.141 Uiso calc R 1 H
H52B 0.0258 0.2041 0.4904 0.141 Uiso calc R 1 H
C53 0.1232(8) 0.2178(3) 0.6115(7) 0.065(4) Uani d . 1 C
H53A 0.0830 0.2152 0.6454 0.078 Uiso calc R 1 H
H53B 0.1082 0.2367 0.5780 0.078 Uiso calc R 1 H
C54 0.2058(8) 0.2220(3) 0.6610(7) 0.060(3) Uani d . 1 C
H54A 0.2461 0.2214 0.6268 0.071 Uiso calc R 1 H
H54B 0.2092 0.2430 0.6866 0.071 Uiso calc R 1 H
C55 0.2024(8) 0.2058(3) 0.7923(6) 0.056(3) Uani d . 1 C
H55A 0.1456 0.2132 0.7825 0.067 Uiso calc R 1 H
H55B 0.2375 0.2230 0.8192 0.067 Uiso calc R 1 H
C56 0.2117(7) 0.1767(3) 0.8417(7) 0.052(3) Uani d . 1 C
H56A 0.2655 0.1670 0.8437 0.063 Uiso calc R 1 H
H56B 0.2063 0.1819 0.8959 0.063 Uiso calc R 1 H
O56 0.1493(5) 0.15534(17) 0.8062(4) 0.0493(19) Uani d . 1 O
O57 0.0509(5) 0.1181(2) 0.7237(5) 0.058(2) Uani d . 1 O
O58 0.0246(5) 0.1356(2) 0.5704(5) 0.065(2) Uani d . 1 O
O59 0.1237(5) 0.19114(19) 0.5652(4) 0.052(2) Uani d . 1 O
O60 0.2251(4) 0.19795(17) 0.7199(4) 0.0455(18) Uani d . 1 O
C57 0.1941(6) -0.0003(2) 0.4147(5) 0.032(2) Uani d . 1 C
C58 0.2135(7) -0.0213(3) 0.4764(6) 0.044(3) Uani d . 1 C
H58 0.2684 -0.0246 0.5012 0.052 Uiso calc R 1 H
C59 0.1521(7) -0.0380(3) 0.5024(7) 0.051(3) Uani d . 1 C
H59 0.1658 -0.0523 0.5453 0.061 Uiso calc R 1 H
C60 0.0735(7) -0.0339(3) 0.4675(7) 0.049(3) Uani d . 1 C
H60 0.0324 -0.0454 0.4857 0.059 Uiso calc R 1 H
C61 0.0533(6) -0.0127(2) 0.4043(6) 0.040(3) Uani d . 1 C
H61 -0.0017 -0.0097 0.3794 0.048 Uiso calc R 1 H
C62 0.1137(6) 0.0039(2) 0.3781(5) 0.030(2) Uani d . 1 C
C63 0.0208(6) 0.0289(3) 0.2731(6) 0.040(3) Uani d . 1 C
H63A -0.0157 0.0363 0.3072 0.048 Uiso calc R 1 H
H63B 0.0000 0.0085 0.2488 0.048 Uiso calc R 1 H
C64 0.0258(7) 0.0529(3) 0.2113(6) 0.049(3) Uani d . 1 C
H64A -0.0291 0.0584 0.1823 0.059 Uiso calc R 1 H
H64B 0.0521 0.0725 0.2356 0.059 Uiso calc R 1 H
C65 0.0974(6) 0.0624(3) 0.1085(6) 0.041(3) Uani d . 1 C
H65A 0.0518 0.0769 0.0882 0.050 Uiso calc R 1 H
H65B 0.1116 0.0512 0.0630 0.050 Uiso calc R 1 H
C66 0.1686(7) 0.0817(3) 0.1482(7) 0.049(3) Uani d . 1 C
H66A 0.1822 0.0977 0.1114 0.059 Uiso calc R 1 H
H66B 0.1554 0.0929 0.1940 0.059 Uiso calc R 1 H
C67 0.3036(6) 0.0773(3) 0.2185(8) 0.055(3) Uani d . 1 C
H67A 0.2894 0.0863 0.2665 0.066 Uiso calc R 1 H
H67B 0.3200 0.0950 0.1875 0.066 Uiso calc R 1 H
C69 0.3737(6) 0.0387(3) 0.3737(6) 0.045(3) Uani d . 1 C
H69A 0.3532 0.0603 0.3800 0.054 Uiso calc R 1 H
H69B 0.4328 0.0385 0.3943 0.054 Uiso calc R 1 H
C70 0.3336(6) 0.0156(3) 0.4181(6) 0.045(3) Uani d . 1 C
H70A 0.3522 -0.0063 0.4108 0.054 Uiso calc R 1 H
H70B 0.3458 0.0207 0.4749 0.054 Uiso calc R 1 H
O61 0.2480(4) 0.01855(18) 0.3866(4) 0.0429(18) Uani d . 1 O
O62 0.1011(4) 0.02498(17) 0.3178(4) 0.0381(17) Uani d . 1 O
O63 0.0719(4) 0.03963(17) 0.1590(4) 0.0386(17) Uani d . 1 O
O64 0.2356(4) 0.06106(17) 0.1732(4) 0.0460(19) Uani d . 1 O
O65 0.3572(4) 0.03010(18) 0.2938(4) 0.049(2) Uani d . 1 O
C68 0.3717(6) 0.0540(3) 0.2400(7) 0.054(3) Uani d . 1 C
H68A 0.3811 0.0436 0.1916 0.064 Uiso calc R 1 H
H68B 0.4216 0.0657 0.2637 0.064 Uiso calc R 1 H
C71 0.4066(6) 0.9458(3) 0.2910(6) 0.042(3) Uani d . 1 C
C72 0.4894(8) 0.9438(3) 0.3204(8) 0.064(4) Uani d . 1 C
H72 0.5264 0.9505 0.2892 0.077 Uiso calc R 1 H
C73 0.5181(9) 0.9321(4) 0.3961(9) 0.083(5) Uani d . 1 C
H73 0.5747 0.9303 0.4150 0.100 Uiso calc R 1 H
C74 0.4670(9) 0.9232(3) 0.4431(8) 0.076(4) Uani d . 1 C
H74 0.4876 0.9151 0.4942 0.091 Uiso calc R 1 H
C75 0.3852(9) 0.9260(3) 0.4156(7) 0.064(4) Uani d . 1 C
H75 0.3488 0.9206 0.4487 0.077 Uiso calc R 1 H
C76 0.3549(7) 0.9368(3) 0.3389(7) 0.047(3) Uani d . 1 C
C77 0.2147(7) 0.9186(3) 0.3144(7) 0.048(3) Uani d . 1 C
H77A 0.1720 0.9265 0.3410 0.058 Uiso calc R 1 H
H77B 0.2406 0.9000 0.3441 0.058 Uiso calc R 1 H
C78 0.1781(10) 0.9089(3) 0.2327(7) 0.071(4) Uani d . 1 C
H78A 0.2208 0.9015 0.2054 0.085 Uiso calc R 1 H
H78B 0.1395 0.8913 0.2333 0.085 Uiso calc R 1 H
C79 0.1063(9) 0.9291(3) 0.1093(7) 0.067(4) Uani d . 1 C
H79A 0.0615 0.9135 0.1031 0.081 Uiso calc R 1 H
H79B 0.1498 0.9201 0.0853 0.081 Uiso calc R 1 H
C80 0.0770(8) 0.9598(3) 0.0705(7) 0.061(3) Uani d . 1 C
H80A 0.0467 0.9552 0.0167 0.074 Uiso calc R 1 H
H80B 0.0388 0.9696 0.0998 0.074 Uiso calc R 1 H
C81 0.1874(8) 0.9755(3) 0.0081(7) 0.058(3) Uani d . 1 C
H81A 0.1536 0.9775 -0.0452 0.070 Uiso calc R 1 H
H81B 0.2089 0.9536 0.0148 0.070 Uiso calc R 1 H
C82 0.2547(8) 0.9987(3) 0.0187(7) 0.055(3) Uani d . 1 C
H82A 0.2835 0.9963 -0.0252 0.066 Uiso calc R 1 H
H82B 0.2321 1.0204 0.0163 0.066 Uiso calc R 1 H
C83 0.3691(8) 0.9709(3) 0.0877(7) 0.056(3) Uani d . 1 C
H83A 0.4025 0.9771 0.0494 0.067 Uiso calc R 1 H
H83B 0.3413 0.9508 0.0696 0.067 Uiso calc R 1 H
C84 0.4216(7) 0.9661(3) 0.1648(7) 0.055(3) Uani d . 1 C
H84A 0.4628 0.9497 0.1614 0.066 Uiso calc R 1 H
H84B 0.4497 0.9861 0.1837 0.066 Uiso calc R 1 H
O66 0.3710(4) 0.95598(18) 0.2173(4) 0.0439(18) Uani d . 1 O
O67 0.2743(5) 0.9431(2) 0.3135(6) 0.072(3) Uani d . 1 O
O68 0.1370(5) 0.93576(18) 0.1925(4) 0.050(2) Uani d . 1 O
O69 0.1400(5) 0.98217(18) 0.0659(4) 0.050(2) Uani d . 1 O
O70 0.3106(5) 0.99490(17) 0.0904(4) 0.0491(19) Uani d . 1 O
O71 0.4926(14) 0.2158(5) 0.9946(14) 0.226(9) Uiso d . 1 O
H71 0.5001 0.2080 1.0400 0.338 Uiso calc R 1 H
C85 0.429(2) 0.2000(9) 0.946(2) 0.251(16) Uiso d . 1 C
H85A 0.3869 0.2153 0.9243 0.376 Uiso calc R 1 H
H85B 0.4071 0.1840 0.9769 0.376 Uiso calc R 1 H
H85C 0.4492 0.1896 0.9035 0.376 Uiso calc R 1 H
O1W 0.6608(5) 0.24538(19) 0.6796(4) 0.052(2) Uani d . 1 O
O2W 0.2199(5) 0.99772(18) 0.2171(4) 0.052(2) Uani d . 1 O
O3W 0.1932(5) 0.13447(19) 0.6450(5) 0.056(2) Uani d . 1 O
O4W 0.1121(14) 0.1487(6) 0.2817(14) 0.248 Uiso d . 1 O

loop_
_atom_site_aniso_label
_atom_site_aniso_U_11
_atom_site_aniso_U_22
_atom_site_aniso_U_33
_atom_site_aniso_U_12
_atom_site_aniso_U_13
_atom_site_aniso_U_23
W1 0.01851(19) 0.0284(2) 0.0273(2) 0.00087(16) 0.00063(15) 0.00311(16)
W2 0.0235(2) 0.0287(2) 0.02187(19) -0.00152(16) 0.00257(14) 0.00042(16)
W3 0.0226(2) 0.02211(19) 0.02577(19) -0.00213(15) 0.00170(15) -0.00028(15)
W4 0.0263(2) 0.0214(2) 0.0313(2) 0.00210(16) 0.00666(16) 0.00114(16)
W5 0.0262(2) 0.0227(2) 0.0277(2) -0.00144(16) 0.00708(15) 0.00332(16)
W6 0.0226(2) 0.0283(2) 0.0295(2) -0.00010(16) 0.00820(15) -0.00064(16)
W7 0.0232(2) 0.0227(2) 0.0336(2) 0.00327(16) 0.00570(16) 0.00283(16)
W8 0.0236(2) 0.0241(2) 0.0276(2) -0.00179(16) 0.00252(15) 0.00603(16)
W9 0.02059(19) 0.0276(2) 0.02573(19) 0.00017(16) 0.00606(15) 0.00099(16)
W10 0.0256(2) 0.0255(2) 0.0259(2) -0.00601(16) 0.00346(15) -0.00150(16)
W11 0.01786(19) 0.0348(2) 0.0269(2) 0.00014(16) 0.00026(15) -0.00041(17)
W12 0.0254(2) 0.0298(2) 0.02139(19) -0.00202(16) 0.00055(15) 0.00149(16)
P1 0.0200(12) 0.0206(12) 0.0205(11) 0.0011(9) 0.0028(9) 0.0010(9)
O1 0.020(3) 0.021(3) 0.030(3) 0.001(3) 0.001(3) 0.002(3)
O2 0.020(3) 0.032(4) 0.024(3) 0.001(3) 0.007(2) 0.008(3)
O3 0.022(3) 0.025(3) 0.026(3) -0.004(3) 0.003(3) 0.006(3)
O4 0.024(3) 0.027(4) 0.027(3) -0.002(3) 0.003(3) 0.001(3)
O5 0.016(3) 0.044(4) 0.038(4) 0.006(3) -0.002(3) 0.004(3)
O6 0.039(4) 0.036(4) 0.026(3) -0.001(3) 0.006(3) 0.001(3)
O7 0.031(4) 0.030(4) 0.036(4) -0.008(3) -0.002(3) -0.003(3)
O8 0.026(3) 0.028(4) 0.032(4) 0.000(3) 0.006(3) 0.006(3)
O9 0.030(4) 0.027(4) 0.028(3) 0.004(3) 0.006(3) 0.001(3)
O10 0.021(3) 0.030(4) 0.032(4) 0.003(3) 0.007(3) 0.004(3)
O11 0.028(4) 0.029(4) 0.027(3) 0.000(3) 0.004(3) -0.001(3)
O12 0.029(4) 0.026(4) 0.029(3) -0.001(3) 0.007(3) -0.002(3)
O13 0.031(4) 0.030(4) 0.029(3) 0.005(3) 0.002(3) 0.004(3)
O14 0.024(3) 0.026(4) 0.029(3) -0.004(3) 0.008(3) 0.001(3)
O15 0.020(3) 0.029(4) 0.033(4) -0.002(3) 0.002(3) 0.001(3)
O16 0.028(4) 0.027(4) 0.032(4) 0.002(3) 0.002(3) 0.005(3)
O17 0.032(4) 0.021(3) 0.033(4) 0.003(3) 0.008(3) 0.002(3)
O18 0.040(4) 0.035(4) 0.034(4) 0.000(3) 0.011(3) 0.009(3)
O19 0.024(3) 0.038(4) 0.033(4) -0.005(3) 0.009(3) 0.000(3)
O20 0.031(4) 0.033(4) 0.030(4) -0.001(3) 0.009(3) 0.003(3)
O21 0.032(4) 0.027(4) 0.030(3) -0.002(3) 0.011(3) -0.002(3)
O22 0.028(4) 0.030(4) 0.049(4) 0.013(3) 0.000(3) 0.003(3)
O23 0.025(3) 0.038(4) 0.028(3) 0.000(3) 0.000(3) 0.000(3)
O24 0.038(4) 0.039(4) 0.030(4) -0.009(3) 0.001(3) 0.011(3)
O25 0.025(3) 0.031(4) 0.032(4) -0.001(3) 0.001(3) 0.000(3)
O26 0.028(4) 0.036(4) 0.038(4) -0.002(3) 0.012(3) -0.007(3)
O27 0.030(4) 0.032(4) 0.031(4) -0.004(3) 0.003(3) 0.000(3)
O28 0.039(4) 0.022(4) 0.047(4) 0.003(3) 0.011(3) 0.000(3)
O29 0.024(3) 0.035(4) 0.032(4) 0.002(3) 0.007(3) 0.002(3)
O30 0.034(4) 0.034(4) 0.032(4) -0.005(3) 0.005(3) 0.002(3)
O31 0.026(3) 0.036(4) 0.030(4) -0.002(3) 0.003(3) 0.004(3)
O32 0.028(4) 0.033(4) 0.037(4) 0.007(3) -0.002(3) 0.005(3)
O33 0.030(4) 0.023(3) 0.031(4) 0.000(3) -0.003(3) -0.004(3)
O34 0.023(3) 0.035(4) 0.034(4) -0.002(3) 0.004(3) -0.004(3)
O35 0.031(4) 0.031(4) 0.025(3) 0.000(3) 0.009(3) 0.001(3)
O36 0.030(4) 0.033(4) 0.029(4) -0.005(3) 0.001(3) -0.001(3)
O37 0.031(4) 0.024(3) 0.029(3) 0.000(3) 0.006(3) 0.005(3)
O38 0.037(4) 0.033(4) 0.045(4) -0.009(3) 0.011(3) -0.012(3)
O39 0.020(3) 0.050(5) 0.037(4) -0.001(3) -0.005(3) 0.002(3)
O40 0.031(4) 0.042(4) 0.032(4) -0.005(3) 0.001(3) 0.003(3)
C1 0.047(7) 0.054(7) 0.031(6) 0.005(6) 0.015(5) 0.008(5)
C2 0.037(7) 0.076(9) 0.048(7) 0.005(6) 0.015(5) 0.002(6)
C3 0.040(7) 0.056(8) 0.054(7) 0.015(6) -0.003(5) -0.008(6)
C4 0.057(8) 0.048(7) 0.043(7) 0.012(6) 0.005(6) 0.004(5)
C5 0.048(7) 0.033(6) 0.042(6) -0.003(5) 0.012(5) -0.001(5)
C6 0.036(6) 0.041(6) 0.040(6) -0.002(5) 0.011(5) -0.002(5)
C7 0.034(6) 0.045(7) 0.063(8) -0.004(5) 0.012(5) 0.016(6)
C8 0.046(7) 0.045(7) 0.072(9) 0.003(6) 0.008(6) 0.003(6)
C9 0.054(8) 0.058(9) 0.071(9) -0.005(6) 0.013(6) -0.023(7)
C10 0.061(8) 0.056(8) 0.055(8) 0.003(7) 0.003(6) -0.014(6)
C11 0.071(9) 0.080(10) 0.050(8) -0.006(8) 0.008(7) -0.023(7)
C12 0.056(8) 0.104(12) 0.044(7) -0.003(8) 0.011(6) 0.013(7)
C14 0.036(7) 0.128(13) 0.056(8) 0.015(8) 0.024(6) 0.031(8)
O41 0.038(4) 0.088(7) 0.056(5) 0.013(4) 0.023(4) 0.026(5)
O42 0.031(4) 0.048(5) 0.051(5) 0.000(3) 0.012(3) 0.003(4)
O43 0.041(4) 0.036(4) 0.056(5) 0.000(3) 0.007(4) -0.007(4)
O44 0.045(5) 0.057(5) 0.049(5) -0.005(4) 0.012(4) -0.016(4)
O45 0.057(6) 0.114(8) 0.052(5) 0.023(5) 0.023(4) 0.019(5)
C15 0.044(7) 0.103(12) 0.035(7) -0.006(7) -0.006(5) 0.004(7)
C16 0.082(11) 0.124(14) 0.044(8) -0.028(10) 0.002(7) 0.005(8)
C17 0.069(10) 0.120(14) 0.068(10) -0.044(10) 0.011(8) -0.014(9)
C18 0.066(10) 0.094(12) 0.073(10) -0.009(9) -0.016(8) -0.005(9)
C19 0.069(9) 0.092(11) 0.051(8) -0.021(8) 0.021(7) -0.002(7)
C20 0.027(7) 0.087(11) 0.076(9) -0.014(7) -0.006(6) 0.012(8)
O46 0.070(6) 0.098(8) 0.062(6) -0.023(6) 0.014(5) 0.015(5)
O47 0.092(7) 0.088(7) 0.060(6) 0.009(6) 0.032(5) 0.011(5)
O48 0.071(7) 0.108(9) 0.083(7) -0.007(6) 0.020(5) -0.033(6)
O49 0.070(7) 0.123(10) 0.115(9) 0.029(6) 0.035(6) 0.027(7)
O50 0.084(7) 0.076(7) 0.079(7) 0.005(6) -0.007(5) -0.004(5)
C29 0.040(6) 0.027(6) 0.058(7) 0.003(5) 0.003(5) 0.006(5)
C30 0.031(6) 0.039(7) 0.068(8) -0.005(5) -0.012(5) -0.009(6)
C31 0.038(7) 0.068(9) 0.052(7) 0.002(6) -0.005(5) -0.002(6)
C32 0.027(6) 0.058(8) 0.050(7) 0.005(5) -0.005(5) 0.012(6)
C33 0.047(7) 0.034(6) 0.058(7) -0.007(5) 0.009(6) 0.002(5)
C34 0.030(6) 0.026(6) 0.046(6) 0.005(4) 0.009(5) -0.001(5)
O51 0.041(5) 0.036(4) 0.079(6) -0.003(4) -0.006(4) 0.017(4)
O52 0.057(5) 0.035(4) 0.038(4) -0.009(4) -0.007(3) 0.000(3)
O53 0.096(7) 0.069(6) 0.049(5) 0.007(5) -0.007(5) -0.006(5)
O54 0.051(5) 0.113(8) 0.066(6) 0.000(5) 0.017(4) -0.007(6)
O55 0.076(7) 0.178(12) 0.065(6) -0.051(7) 0.008(5) 0.031(7)
C43 0.040(6) 0.037(6) 0.039(6) 0.008(5) 0.018(5) 0.001(5)
C44 0.053(7) 0.045(7) 0.030(6) -0.003(5) 0.008(5) -0.001(5)
C45 0.065(8) 0.042(7) 0.048(7) 0.006(6) 0.018(6) 0.014(6)
C46 0.074(9) 0.054(8) 0.065(9) -0.002(7) 0.011(7) 0.020(7)
C47 0.063(8) 0.058(9) 0.061(8) -0.027(7) 0.010(6) 0.005(7)
C48 0.038(6) 0.058(8) 0.042(6) -0.007(6) 0.005(5) 0.008(6)
C49 0.049(8) 0.079(10) 0.049(7) -0.023(7) -0.003(6) 0.006(7)
C50 0.041(7) 0.076(10) 0.066(8) 0.000(7) 0.002(6) -0.002(7)
C53 0.089(10) 0.064(9) 0.047(7) 0.039(8) 0.027(7) 0.015(7)
C54 0.096(10) 0.031(7) 0.053(8) -0.008(6) 0.016(7) -0.010(6)
C55 0.089(10) 0.034(7) 0.044(7) -0.006(6) 0.013(6) -0.001(5)
C56 0.065(8) 0.044(7) 0.044(7) -0.009(6) 0.004(6) -0.008(6)
O56 0.055(5) 0.034(4) 0.054(5) -0.002(4) 0.002(4) 0.005(4)
O57 0.056(5) 0.059(6) 0.051(5) -0.010(4) -0.006(4) -0.002(4)
O58 0.047(5) 0.070(6) 0.066(6) -0.009(4) -0.017(4) 0.025(5)
O59 0.049(5) 0.050(5) 0.053(5) -0.011(4) 0.000(4) 0.012(4)
O60 0.058(5) 0.032(4) 0.044(4) -0.002(4) 0.007(4) 0.006(3)
C57 0.037(6) 0.029(5) 0.029(5) 0.007(5) 0.003(4) 0.000(4)
C58 0.036(6) 0.042(7) 0.050(7) 0.007(5) 0.005(5) -0.001(5)
C59 0.057(8) 0.040(7) 0.051(7) 0.014(6) 0.002(6) 0.009(6)
C60 0.046(7) 0.047(7) 0.053(7) -0.004(6) 0.006(6) 0.005(6)
C61 0.040(6) 0.026(6) 0.057(7) 0.003(5) 0.015(5) 0.000(5)
C62 0.037(6) 0.026(5) 0.027(5) 0.007(4) 0.006(4) 0.001(4)
C63 0.031(6) 0.046(7) 0.041(6) 0.006(5) 0.004(5) 0.005(5)
C64 0.042(7) 0.065(8) 0.043(7) 0.016(6) 0.013(5) 0.010(6)
C65 0.024(5) 0.057(7) 0.041(6) 0.003(5) 0.001(4) 0.006(5)
C66 0.052(7) 0.036(7) 0.064(8) 0.000(6) 0.023(6) 0.008(6)
C67 0.034(7) 0.051(8) 0.080(9) -0.011(6) 0.011(6) 0.001(6)
C69 0.024(6) 0.054(7) 0.055(7) -0.010(5) 0.005(5) -0.015(6)
C70 0.018(5) 0.053(7) 0.052(7) -0.002(5) -0.016(5) -0.001(6)
O61 0.021(4) 0.063(5) 0.041(4) 0.000(3) -0.002(3) -0.001(4)
O62 0.020(4) 0.053(5) 0.041(4) 0.002(3) 0.003(3) 0.010(3)
O63 0.036(4) 0.045(4) 0.035(4) 0.004(3) 0.007(3) 0.005(3)
O64 0.033(4) 0.036(4) 0.067(5) -0.004(3) 0.004(4) 0.004(4)
O65 0.040(4) 0.052(5) 0.056(5) -0.013(4) 0.007(4) -0.009(4)
C68 0.030(6) 0.054(8) 0.079(9) -0.015(6) 0.016(6) 0.009(7)
C71 0.039(6) 0.035(6) 0.054(7) 0.007(5) 0.015(5) -0.001(5)
C72 0.050(8) 0.072(10) 0.075(9) 0.001(7) 0.023(7) 0.004(7)
C73 0.057(9) 0.089(12) 0.088(11) -0.024(8) -0.023(8) 0.022(9)
C74 0.079(11) 0.072(10) 0.066(9) -0.009(8) -0.012(8) 0.013(8)
C75 0.101(11) 0.038(7) 0.059(8) 0.010(7) 0.030(8) 0.009(6)
C76 0.040(7) 0.038(7) 0.070(8) 0.011(5) 0.024(6) 0.003(6)
C77 0.053(7) 0.045(7) 0.054(7) -0.005(6) 0.026(6) 0.004(6)
C78 0.132(13) 0.035(7) 0.050(8) 0.000(8) 0.028(8) 0.010(6)
C79 0.106(11) 0.052(8) 0.041(7) -0.020(8) 0.006(7) -0.008(6)
C80 0.068(9) 0.060(9) 0.052(8) -0.011(7) -0.001(6) -0.005(6)
C81 0.082(9) 0.058(8) 0.037(7) 0.013(7) 0.018(6) -0.002(6)
C82 0.086(10) 0.038(7) 0.048(7) 0.004(6) 0.032(7) 0.015(6)
C83 0.074(9) 0.056(8) 0.048(7) 0.011(7) 0.035(7) -0.001(6)
C84 0.055(8) 0.059(8) 0.060(8) 0.003(6) 0.031(6) -0.001(6)
O66 0.032(4) 0.055(5) 0.050(5) 0.006(3) 0.019(3) 0.016(4)
O67 0.044(5) 0.069(6) 0.103(7) 0.008(4) 0.011(5) 0.045(5)
O68 0.073(6) 0.041(5) 0.036(4) -0.003(4) 0.009(4) -0.002(3)
O69 0.069(5) 0.044(5) 0.041(4) 0.004(4) 0.019(4) -0.002(4)
O70 0.067(5) 0.042(5) 0.043(4) 0.005(4) 0.020(4) 0.003(4)
O1W 0.051(5) 0.051(5) 0.054(5) 0.001(4) 0.016(4) 0.001(4)
O2W 0.066(5) 0.041(5) 0.047(5) -0.012(4) 0.006(4) 0.000(4)
O3W 0.058(5) 0.048(5) 0.062(5) 0.000(4) 0.012(4) -0.006(4)

loop_
_atom_type_symbol
_atom_type_description
_atom_type_scat_dispersion_real
_atom_type_scat_dispersion_imag
_atom_type_scat_source
C C 0.0033 0.0016 'International Tables Vol C Tables 4.2.6.8 and 6.1.1.4'
H H 0.0000 0.0000 'International Tables Vol C Tables 4.2.6.8 and 6.1.1.4'
O O 0.0106 0.0060 'International Tables Vol C Tables 4.2.6.8 and 6.1.1.4'
P P 0.1023 0.0942 'International Tables Vol C Tables 4.2.6.8 and 6.1.1.4'
W W -0.8490 6.8722 'International Tables Vol C Tables 4.2.6.8 and 6.1.1.4'

loop_
_geom_angle_atom_site_label_1
_geom_angle_atom_site_label_2
_geom_angle_atom_site_label_3
_geom_angle
_geom_angle_publ_flag
O5 W1 O8 102.7(3) no
O5 W1 O10 103.1(3) no
O8 W1 O10 86.3(3) no
O5 W1 O16 101.9(3) no
O8 W1 O16 90.1(3) no
O10 W1 O16 155.0(2) no
O5 W1 O15 101.2(3) no
O8 W1 O15 156.0(2) no
O10 W1 O15 87.0(3) no
O16 W1 O15 86.3(3) no
O5 W1 O1 170.2(3) no
O8 W1 O1 85.1(2) no
O10 W1 O1 83.2(2) no
O16 W1 O1 71.8(2) no
O15 W1 O1 71.2(2) no
O6 W2 O9 103.3(3) no
O6 W2 O12 101.5(3) no
O9 W2 O12 90.8(3) no
O6 W2 O8 102.7(3) no
O9 W2 O8 84.9(3) no
O12 W2 O8 155.9(2) no
O6 W2 O11 101.6(3) no
O9 W2 O11 155.0(2) no
O12 W2 O11 87.0(3) no
O8 W2 O11 87.0(3) no
O6 W2 O2 170.7(3) no
O9 W2 O2 83.9(2) no
O12 W2 O2 72.2(2) no
O8 W2 O2 83.7(2) no
O11 W2 O2 71.8(2) no
O7 W3 O14 101.7(3) no
O7 W3 O10 103.0(3) no
O14 W3 O10 89.5(3) no
O7 W3 O9 102.7(3) no
O14 W3 O9 155.6(3) no
O10 W3 O9 84.9(3) no
O7 W3 O13 102.0(3) no
O14 W3 O13 87.5(3) no
O10 W3 O13 154.9(3) no
O9 W3 O13 87.6(3) no
O7 W3 O4 171.5(3) no
O14 W3 O4 72.6(2) no
O10 W3 O4 83.5(2) no
O9 W3 O4 83.2(2) no
O13 W3 O4 71.8(2) no
O28 W4 O34 102.4(3) no
O28 W4 O27 101.6(3) no
O34 W4 O27 89.7(3) no
O28 W4 O17 103.6(3) no
O34 W4 O17 85.4(3) no
O27 W4 O17 154.8(3) no
O28 W4 O16 101.5(3) no
O34 W4 O16 156.0(3) no
O27 W4 O16 87.8(3) no
O17 W4 O16 86.7(3) no
O28 W4 O1 170.6(3) no
O34 W4 O1 84.6(2) no
O27 W4 O1 72.0(2) no
O17 W4 O1 83.0(2) no
O16 W4 O1 71.9(2) no
O18 W5 O17 102.8(3) no
O18 W5 O11 101.4(3) no
O17 W5 O11 90.1(3) no
O18 W5 O29 102.2(3) no
O17 W5 O29 85.7(3) no
O11 W5 O29 156.3(3) no
O18 W5 O19 101.1(3) no
O17 W5 O19 156.0(3) no
O11 W5 O19 86.9(3) no
O29 W5 O19 87.5(3) no
O18 W5 O2 171.0(3) no
O17 W5 O2 84.3(2) no
O11 W5 O2 72.8(2) no
O29 W5 O2 83.6(2) no
O19 W5 O2 72.1(2) no
O20 W6 O30 102.4(3) no
O20 W6 O19 102.1(3) no
O30 W6 O19 90.0(3) no
O20 W6 O21 102.9(3) no
O30 W6 O21 85.9(3) no
O19 W6 O21 154.9(2) no
O20 W6 O12 101.6(3) no
O30 W6 O12 156.0(3) no
O19 W6 O12 86.6(3) no
O21 W6 O12 87.2(3) no
O20 W6 O2 171.3(2) no
O30 W6 O2 84.2(2) no
O19 W6 O2 71.9(2) no
O21 W6 O2 83.0(2) no
O12 W6 O2 72.1(2) no
O22 W7 O21 103.1(3) no
O22 W7 O13 101.4(3) no
O21 W7 O13 88.5(3) no
O22 W7 O31 102.8(3) no
O21 W7 O31 86.1(3) no
O13 W7 O31 155.8(3) no
O22 W7 O23 101.8(3) no
O21 W7 O23 155.1(3) no
O13 W7 O23 87.4(3) no
O31 W7 O23 87.7(3) no
O22 W7 O4 170.8(3) no
O21 W7 O4 83.4(2) no
O13 W7 O4 71.9(2) no
O31 W7 O4 84.0(2) no
O23 W7 O4 72.0(2) no
O24 W8 O32 103.1(3) no
O24 W8 O25 102.9(3) no
O32 W8 O25 85.1(3) no
O24 W8 O23 102.6(3) no
O32 W8 O23 89.3(3) no
O25 W8 O23 154.4(3) no
O24 W8 O14 101.9(3) no
O32 W8 O14 154.9(3) no
O25 W8 O14 87.4(3) no
O23 W8 O14 87.3(2) no
O24 W8 O4 171.5(3) no
O32 W8 O4 83.5(2) no
O25 W8 O4 82.8(2) no
O23 W8 O4 71.8(2) no
O14 W8 O4 71.8(2) no
O26 W9 O15 101.7(3) no
O26 W9 O25 103.4(3) no
O15 W9 O25 90.0(3) no
O26 W9 O33 103.6(3) no
O15 W9 O33 154.7(3) no
O25 W9 O33 85.7(3) no
O26 W9 O27 101.8(3) no
O15 W9 O27 87.3(3) no
O25 W9 O27 154.7(3) no
O33 W9 O27 86.0(3) no
O26 W9 O1 170.3(3) no
O15 W9 O1 71.8(2) no
O25 W9 O1 84.0(2) no
O33 W9 O1 83.0(2) no
O27 W9 O1 71.2(2) no
O38 W10 O29 103.2(3) no
O38 W10 O35 101.7(3) no
O29 W10 O35 89.5(3) no
O38 W10 O37 101.9(3) no
O29 W10 O37 154.8(3) no
O35 W10 O37 87.5(3) no
O38 W10 O34 102.7(3) no
O29 W10 O34 85.3(3) no
O35 W10 O34 155.6(3) no
O37 W10 O34 87.2(3) no
O38 W10 O3 171.3(3) no
O29 W10 O3 83.5(2) no
O35 W10 O3 72.5(2) no
O37 W10 O3 71.7(2) no
O34 W10 O3 83.2(2) no
O39 W11 O36 102.7(3) no
O39 W11 O31 103.0(3) no
O36 W11 O31 89.3(3) no
O39 W11 O30 102.6(3) no
O36 W11 O30 154.6(3) no
O31 W11 O30 85.9(3) no
O39 W11 O35 101.3(3) no
O36 W11 O35 87.2(3) no
O31 W11 O35 155.6(3) no
O30 W11 O35 87.0(3) no
O39 W11 O3 171.2(3) no
O36 W11 O3 71.9(2) no
O31 W11 O3 84.1(2) no
O30 W11 O3 82.9(2) no
O35 W11 O3 71.8(2) no
O40 W12 O33 103.1(3) no
O40 W12 O37 100.5(3) no
O33 W12 O37 89.7(3) no
O40 W12 O32 104.1(3) no
O33 W12 O32 85.5(3) no
O37 W12 O32 155.5(3) no
O40 W12 O36 101.1(3) no
O33 W12 O36 155.8(3) no
O37 W12 O36 86.4(3) no
O32 W12 O36 88.3(3) no
O40 W12 O3 169.3(3) no
O33 W12 O3 84.3(2) no
O37 W12 O3 71.6(2) no
O32 W12 O3 83.9(2) no
O36 W12 O3 71.8(2) no
O4 P1 O3 109.9(3) no
O4 P1 O2 109.9(3) no
O3 P1 O2 109.1(3) no
O4 P1 O1 109.6(3) no
O3 P1 O1 109.0(3) no
O2 P1 O1 109.3(3) no
P1 O1 W4 126.1(3) no
P1 O1 W1 125.2(3) no
W4 O1 W1 89.56(18) no
P1 O1 W9 125.7(3) no
W4 O1 W9 89.38(19) no
W1 O1 W9 89.49(19) no
P1 O2 W5 125.9(3) no
P1 O2 W6 125.5(3) no
W5 O2 W6 89.54(18) no
P1 O2 W2 125.7(3) no
W5 O2 W2 89.39(18) no
W6 O2 W2 89.17(19) no
P1 O3 W12 125.6(3) no
P1 O3 W10 126.7(3) no
W12 O3 W10 89.19(19) no
P1 O3 W11 125.8(3) no
W12 O3 W11 88.95(18) no
W10 O3 W11 88.63(18) no
P1 O4 W3 126.1(3) no
P1 O4 W7 125.8(3) no
W3 O4 W7 89.0(2) no
P1 O4 W8 126.5(3) no
W3 O4 W8 88.61(19) no
W7 O4 W8 88.72(19) no
W1 O8 W2 150.5(3) no
W2 O9 W3 153.1(3) no
W3 O10 W1 151.5(3) no
W5 O11 W2 126.0(3) no
W2 O12 W6 126.5(3) no
W7 O13 W3 127.0(3) no
W3 O14 W8 126.9(3) no
W9 O15 W1 127.4(3) no
W1 O16 W4 126.6(3) no
W5 O17 W4 151.5(3) no
W6 O19 W5 126.4(3) no
W7 O21 W6 151.4(3) no
W8 O23 W7 127.3(3) no
W9 O25 W8 152.1(3) no
W4 O27 W9 127.2(3) no
W10 O29 W5 151.7(3) no
W6 O30 W11 151.7(4) no
W11 O31 W7 150.8(3) no
W8 O32 W12 152.0(3) no
W12 O33 W9 151.1(3) no
W4 O34 W10 151.6(4) no
W10 O35 W11 127.0(3) no
W11 O36 W12 127.3(3) no
W10 O37 W12 127.4(3) no
C6 C1 O41 114.7(9) no
C6 C1 C2 121.1(10) no
O41 C1 C2 124.2(9) no
C3 C2 C1 118.1(10) no
C3 C2 H2 120.9 no
C1 C2 H2 120.9 no
C4 C3 C2 121.4(11) no
C4 C3 H3 119.3 no
C2 C3 H3 119.3 no
C3 C4 C5 119.8(11) no
C3 C4 H4 120.1 no
C5 C4 H4 120.1 no
C4 C5 C6 120.7(10) no
C4 C5 H5 119.7 no
C6 C5 H5 119.7 no
C1 C6 O42 119.5(9) no
C1 C6 C5 118.9(10) no
O42 C6 C5 121.6(9) no
O42 C7 C8 112.2(9) no
O42 C7 H7A 109.2 no
C8 C7 H7A 109.2 no
O42 C7 H7B 109.2 no
C8 C7 H7B 109.2 no
H7A C7 H7B 107.9 no
O43 C8 C7 107.7(9) no
O43 C8 H8A 110.2 no
C7 C8 H8A 110.2 no
O43 C8 H8B 110.2 no
C7 C8 H8B 110.2 no
H8A C8 H8B 108.5 no
O43 C9 C10 109.4(10) no
O43 C9 H9A 109.8 no
C10 C9 H9A 109.8 no
O43 C9 H9B 109.8 no
C10 C9 H9B 109.8 no
H9A C9 H9B 108.2 no
O44 C10 C9 113.0(10) no
O44 C10 H10A 109.0 no
C9 C10 H10A 109.0 no
O44 C10 H10B 109.0 no
C9 C10 H10B 109.0 no
H10A C10 H10B 107.8 no
O44 C11 C12 109.8(10) no
O44 C11 H11A 109.7 no
C12 C11 H11A 109.7 no
O44 C11 H11B 109.7 no
C12 C11 H11B 109.7 no
H11A C11 H11B 108.2 no
O45 C12 C11 116.7(11) no
O45 C12 H12A 108.1 no
C11 C12 H12A 108.1 no
O45 C12 H12B 108.1 no
C11 C12 H12B 108.1 no
H12A C12 H12B 107.3 no
O45 C13 C14 112.9(13) no
O45 C13 H13A 109.0 no
C14 C13 H13A 109.0 no
O45 C13 H13B 109.0 no
C14 C13 H13B 109.0 no
H13A C13 H13B 107.8 no
O41 C14 C13 106.2(11) no
O41 C14 H14A 110.5 no
C13 C14 H14A 110.5 no
O41 C14 H14B 110.5 no
C13 C14 H14B 110.5 no
H14A C14 H14B 108.7 no
C1 O41 C14 117.5(8) no
C6 O42 C7 116.1(8) no
C9 O43 C8 113.4(9) no
C10 O44 C11 113.5(9) no
C13 O45 C12 112.5(12) no
C20 C15 C16 122.1(12) no
C20 C15 O46 116.8(11) no
C16 C15 O46 120.8(12) no
C15 C16 C17 118.0(13) no
C15 C16 H16 121.0 no
C17 C16 H16 121.0 no
C18 C17 C16 122.0(15) no
C18 C17 H17 119.0 no
C16 C17 H17 119.0 no
C17 C18 C19 116.9(14) no
C17 C18 H18 121.5 no
C19 C18 H18 121.5 no
C20 C19 C18 119.6(13) no
C20 C19 H19 120.2 no
C18 C19 H19 120.2 no
C15 C20 O47 116.7(12) no
C15 C20 C19 121.2(12) no
O47 C20 C19 121.7(12) no
O47 C21 C22 110.3(12) no
O47 C21 H21A 109.6 no
C22 C21 H21A 109.6 no
O47 C21 H21B 109.6 no
C22 C21 H21B 109.6 no
H21A C21 H21B 108.1 no
O48 C22 C21 110.8(13) no
O48 C22 H22A 109.5 no
C21 C22 H22A 109.5 no
O48 C22 H22B 109.5 no
C21 C22 H22B 109.5 no
H22A C22 H22B 108.1 no
O48 C23 C24 117.9(15) no
O48 C23 H23A 107.8 no
C24 C23 H23A 107.8 no
O48 C23 H23B 107.8 no
C24 C23 H23B 107.8 no
H23A C23 H23B 107.2 no
O49 C24 C23 109.7(14) no
O49 C24 H24A 109.7 no
C23 C24 H24A 109.7 no
O49 C24 H24B 109.7 no
C23 C24 H24B 109.7 no
H24A C24 H24B 108.2 no
O49 C25 C26 115.4(16) no
O49 C25 H25A 108.4 no
C26 C25 H25A 108.4 no
O49 C25 H25B 108.4 no
C26 C25 H25B 108.4 no
H25A C25 H25B 107.5 no
O50 C26 C25 113.1(16) no
O50 C26 H26A 109.0 no
C25 C26 H26A 109.0 no
O50 C26 H26B 109.0 no
C25 C26 H26B 109.0 no
H26A C26 H26B 107.8 no
O50 C27 C28 104.3(12) no
O50 C27 H27A 110.9 no
C28 C27 H27A 110.9 no
O50 C27 H27B 110.9 no
C28 C27 H27B 110.9 no
H27A C27 H27B 108.9 no
O46 C28 C27 105.9(12) no
O46 C28 H28A 110.5 no
C27 C28 H28A 110.5 no
O46 C28 H28B 110.5 no
C27 C28 H28B 110.5 no
H28A C28 H28B 108.7 no
C15 O46 C28 119.7(11) no
C21 O47 C20 120.4(11) no
C22 O48 C23 119.9(12) no
C25 O49 C24 112.9(12) no
C27 O50 C26 111.5(12) no
C30 C29 O51 122.7(10) no
C30 C29 C34 120.4(10) no
O51 C29 C34 116.7(9) no
C29 C30 C31 121.4(10) no
C29 C30 H30 119.3 no
C31 C30 H30 119.3 no
C32 C31 C30 119.1(11) no
C32 C31 H31 120.5 no
C30 C31 H31 120.5 no
C31 C32 C33 121.2(11) no
C31 C32 H32 119.4 no
C33 C32 H32 119.4 no
C34 C33 C32 120.3(10) no
C34 C33 H33 119.9 no
C32 C33 H33 119.9 no
O52 C34 C33 126.0(9) no
O52 C34 C29 116.4(8) no
C33 C34 C29 117.6(9) no
O52 C35 C36 107.3(10) no
O52 C35 H35A 110.3 no
C36 C35 H35A 110.3 no
O52 C35 H35B 110.3 no
C36 C35 H35B 110.3 no
H35A C35 H35B 108.5 no
O53 C36 C35 115.1(12) no
O53 C36 H36A 108.5 no
C35 C36 H36A 108.5 no
O53 C36 H36B 108.5 no
C35 C36 H36B 108.5 no
H36A C36 H36B 107.5 no
C38 C37 O53 113.3(11) no
C38 C37 H37A 108.9 no
O53 C37 H37A 108.9 no
C38 C37 H37B 108.9 no
O53 C37 H37B 108.9 no
H37A C37 H37B 107.7 no
C37 C38 O54 109.8(11) no
C37 C38 H38A 109.7 no
O54 C38 H38A 109.7 no
C37 C38 H38B 109.7 no
O54 C38 H38B 109.7 no
H38A C38 H38B 108.2 no
O54 C39 C40 112.4(15) no
O54 C39 H39A 109.1 no
C40 C39 H39A 109.1 no
O54 C39 H39B 109.1 no
C40 C39 H39B 109.1 no
H39A C39 H39B 107.8 no
O55 C40 C39 112.6(14) no
O55 C40 H40A 109.1 no
C39 C40 H40A 109.1 no
O55 C40 H40B 109.1 no
C39 C40 H40B 109.1 no
H40A C40 H40B 107.8 no
O55 C41 C42 117.5(14) no
O55 C41 H41A 107.9 no
C42 C41 H41A 107.9 no
O55 C41 H41B 107.9 no
C42 C41 H41B 107.9 no
H41A C41 H41B 107.2 no
C41 C42 O51 112.7(12) no
C41 C42 H42A 109.0 no
O51 C42 H42A 109.0 no
C41 C42 H42B 109.0 no
O51 C42 H42B 109.0 no
H42A C42 H42B 107.8 no
C29 O51 C42 113.8(8) no
C34 O52 C35 116.6(8) no
C36 O53 C37 115.3(11) no
C39 O54 C38 112.9(11) no
C41 O55 C40 123.9(13) no
C44 C43 O56 125.1(10) no
C44 C43 C48 120.5(10) no
O56 C43 C48 114.4(9) no
C43 C44 C45 119.2(11) no
C43 C44 H44 120.4 no
C45 C44 H44 120.4 no
C46 C45 C44 120.3(11) no
C46 C45 H45 119.9 no
C44 C45 H45 119.9 no
C45 C46 C47 119.4(12) no
C45 C46 H46 120.3 no
C47 C46 H46 120.3 no
C48 C47 C46 120.5(12) no
C48 C47 H47 119.8 no
C46 C47 H47 119.8 no
C47 C48 C43 120.2(11) no
C47 C48 O57 126.5(11) no
C43 C48 O57 113.4(10) no
O57 C49 C50 105.6(11) no
O57 C49 H49A 110.6 no
C50 C49 H49A 110.6 no
O57 C49 H49B 110.6 no
C50 C49 H49B 110.6 no
H49A C49 H49B 108.8 no
O58 C50 C49 110.0(10) no
O58 C50 H50A 109.7 no
C49 C50 H50A 109.7 no
O58 C50 H50B 109.7 no
C49 C50 H50B 109.7 no
H50A C50 H50B 108.2 no
O58 C51 C52 114.9(14) no
O58 C51 H51A 108.5 no
C52 C51 H51A 108.5 no
O58 C51 H51B 108.5 no
C52 C51 H51B 108.5 no
H51A C51 H51B 107.5 no
O59 C52 C51 118.4(15) no
O59 C52 H52A 107.7 no
C51 C52 H52A 107.7 no
O59 C52 H52B 107.7 no
C51 C52 H52B 107.7 no
H52A C52 H52B 107.1 no
O59 C53 C54 108.4(9) no
O59 C53 H53A 110.0 no
C54 C53 H53A 110.0 no
O59 C53 H53B 110.0 no
C54 C53 H53B 110.0 no
H53A C53 H53B 108.4 no
O60 C54 C53 112.4(10) no
O60 C54 H54A 109.1 no
C53 C54 H54A 109.1 no
O60 C54 H54B 109.1 no
C53 C54 H54B 109.1 no
H54A C54 H54B 107.8 no
O60 C55 C56 107.6(9) no
O60 C55 H55A 110.2 no
C56 C55 H55A 110.2 no
O60 C55 H55B 110.2 no
C56 C55 H55B 110.2 no
H55A C55 H55B 108.5 no
O56 C56 C55 106.7(9) no
O56 C56 H56A 110.4 no
C55 C56 H56A 110.4 no
O56 C56 H56B 110.4 no
C55 C56 H56B 110.4 no
H56A C56 H56B 108.6 no
C43 O56 C56 118.0(8) no
C48 O57 C49 118.5(10) no
C51 O58 C50 110.3(10) no
C53 O59 C52 118.6(12) no
C55 O60 C54 113.9(9) no
O61 C57 C58 125.4(9) no
O61 C57 C62 115.0(8) no
C58 C57 C62 119.5(9) no
C57 C58 C59 119.9(10) no
C57 C58 H58 120.1 no
C59 C58 H58 120.1 no
C60 C59 C58 121.1(11) no
C60 C59 H59 119.5 no
C58 C59 H59 119.5 no
C59 C60 C61 119.4(11) no
C59 C60 H60 120.3 no
C61 C60 H60 120.3 no
C62 C61 C60 119.9(10) no
C62 C61 H61 120.0 no
C60 C61 H61 120.0 no
O62 C62 C61 124.8(9) no
O62 C62 C57 115.0(8) no
C61 C62 C57 120.2(9) no
O62 C63 C64 106.5(8) no
O62 C63 H63A 110.4 no
C64 C63 H63A 110.4 no
O62 C63 H63B 110.4 no
C64 C63 H63B 110.4 no
H63A C63 H63B 108.6 no
O63 C64 C63 108.1(9) no
O63 C64 H64A 110.1 no
C63 C64 H64A 110.1 no
O63 C64 H64B 110.1 no
C63 C64 H64B 110.1 no
H64A C64 H64B 108.4 no
O63 C65 C66 113.2(8) no
O63 C65 H65A 108.9 no
C66 C65 H65A 108.9 no
O63 C65 H65B 108.9 no
C66 C65 H65B 108.9 no
H65A C65 H65B 107.8 no
O64 C66 C65 109.0(9) no
O64 C66 H66A 109.9 no
C65 C66 H66A 109.9 no
O64 C66 H66B 109.9 no
C65 C66 H66B 109.9 no
H66A C66 H66B 108.3 no
O64 C67 C68 108.3(10) no
O64 C67 H67A 110.0 no
C68 C67 H67A 110.0 no
O64 C67 H67B 110.0 no
C68 C67 H67B 110.0 no
H67A C67 H67B 108.4 no
O65 C69 C70 109.0(8) no
O65 C69 H69A 109.9 no
C70 C69 H69A 109.9 no
O65 C69 H69B 109.9 no
C70 C69 H69B 109.9 no
H69A C69 H69B 108.3 no
O61 C70 C69 105.8(8) no
O61 C70 H70A 110.6 no
C69 C70 H70A 110.6 no
O61 C70 H70B 110.6 no
C69 C70 H70B 110.6 no
H70A C70 H70B 108.7 no
C57 O61 C70 120.0(8) no
C62 O62 C63 118.6(7) no
C65 O63 C64 113.7(8) no
C66 O64 C67 112.2(9) no
C69 O65 C68 116.1(9) no
O65 C68 C67 113.6(9) no
O65 C68 H68A 108.8 no
C67 C68 H68A 108.8 no
O65 C68 H68B 108.8 no
C67 C68 H68B 108.8 no
H68A C68 H68B 107.7 no
O66 C71 C76 116.1(9) no
O66 C71 C72 125.6(10) no
C76 C71 C72 118.3(11) no
C71 C72 C73 120.0(12) no
C71 C72 H72 120.0 no
C73 C72 H72 120.0 no
C74 C73 C72 121.6(13) no
C74 C73 H73 119.2 no
C72 C73 H73 119.2 no
C73 C74 C75 119.0(13) no
C73 C74 H74 120.5 no
C75 C74 H74 120.5 no
C74 C75 C76 120.4(13) no
C74 C75 H75 119.8 no
C76 C75 H75 119.8 no
O67 C76 C71 117.5(10) no
O67 C76 C75 121.1(11) no
C71 C76 C75 120.7(11) no
O67 C77 C78 109.9(9) no
O67 C77 H77A 109.7 no
C78 C77 H77A 109.7 no
O67 C77 H77B 109.7 no
C78 C77 H77B 109.7 no
H77A C77 H77B 108.2 no
O68 C78 C77 108.5(10) no
O68 C78 H78A 110.0 no
C77 C78 H78A 110.0 no
O68 C78 H78B 110.0 no
C77 C78 H78B 110.0 no
H78A C78 H78B 108.4 no
O68 C79 C80 107.4(10) no
O68 C79 H79A 110.2 no
C80 C79 H79A 110.2 no
O68 C79 H79B 110.2 no
C80 C79 H79B 110.2 no
H79A C79 H79B 108.5 no
O69 C80 C79 114.3(11) no
O69 C80 H80A 108.7 no
C79 C80 H80A 108.7 no
O69 C80 H80B 108.7 no
C79 C80 H80B 108.7 no
H80A C80 H80B 107.6 no
O69 C81 C82 108.0(10) no
O69 C81 H81A 110.1 no
C82 C81 H81A 110.1 no
O69 C81 H81B 110.1 no
C82 C81 H81B 110.1 no
H81A C81 H81B 108.4 no
O70 C82 C81 113.3(9) no
O70 C82 H82A 108.9 no
C81 C82 H82A 108.9 no
O70 C82 H82B 108.9 no
C81 C82 H82B 108.9 no
H82A C82 H82B 107.7 no
O70 C83 C84 111.5(9) no
O70 C83 H83A 109.3 no
C84 C83 H83A 109.3 no
O70 C83 H83B 109.3 no
C84 C83 H83B 109.3 no
H83A C83 H83B 108.0 no
O66 C84 C83 107.2(10) no
O66 C84 H84A 110.3 no
C83 C84 H84A 110.3 no
O66 C84 H84B 110.3 no
C83 C84 H84B 110.3 no
H84A C84 H84B 108.5 no
C71 O66 C84 118.8(8) no
C76 O67 C77 120.4(9) no
C78 O68 C79 111.7(9) no
C81 O69 C80 115.8(9) no
C82 O70 C83 113.4(8) no
C85 O71 H71 109.5 no
O71 C85 H85A 109.5 no
O71 C85 H85B 109.5 no
H85A C85 H85B 109.5 no
O71 C85 H85C 109.5 no
H85A C85 H85C 109.5 no
H85B C85 H85C 109.5 no

loop_
_geom_bond_atom_site_label_1
_geom_bond_atom_site_label_2
_geom_bond_distance
_geom_bond_publ_flag
W1 O5 1.699(6) yes
W1 O8 1.886(6) yes
W1 O10 1.908(6) yes
W1 O16 1.915(6) yes
W1 O15 1.939(6) yes
W1 O1 2.443(6) yes
W2 O6 1.686(6) yes
W2 O9 1.896(6) yes
W2 O12 1.905(6) yes
W2 O8 1.935(6) yes
W2 O11 1.936(6) yes
W2 O2 2.444(6) yes
W3 O7 1.688(6) yes
W3 O14 1.900(6) yes
W3 O10 1.904(6) yes
W3 O9 1.908(6) yes
W3 O13 1.920(6) yes
W3 O4 2.444(6) yes
W4 O28 1.698(6) yes
W4 O34 1.899(6) yes
W4 O27 1.900(6) yes
W4 O17 1.922(6) yes
W4 O16 1.928(6) yes
W4 O1 2.432(6) yes
W5 O18 1.695(6) yes
W5 O17 1.889(6) yes
W5 O11 1.904(6) yes
W5 O29 1.915(6) yes
W5 O19 1.922(6) yes
W5 O2 2.421(6) yes
W6 O20 1.686(6) yes
W6 O30 1.893(6) yes
W6 O19 1.909(6) yes
W6 O21 1.916(6) yes
W6 O12 1.931(6) yes
W6 O2 2.435(6) yes
W7 O22 1.704(6) yes
W7 O21 1.904(6) yes
W7 O13 1.911(6) yes
W7 O31 1.912(6) yes
W7 O23 1.915(6) yes
W7 O4 2.447(6) yes
W8 O24 1.687(6) yes
W8 O32 1.892(6) yes
W8 O25 1.910(6) yes
W8 O23 1.911(6) yes
W8 O14 1.928(6) yes
W8 O4 2.458(6) yes
W9 O26 1.696(6) yes
W9 O15 1.898(6) yes
W9 O25 1.898(6) yes
W9 O33 1.926(6) yes
W9 O27 1.929(6) yes
W9 O1 2.444(6) yes
W10 O38 1.697(6) yes
W10 O29 1.896(6) yes
W10 O35 1.901(6) yes
W10 O37 1.906(6) yes
W10 O34 1.917(6) yes
W10 O3 2.447(6) yes
W11 O39 1.693(6) yes
W11 O36 1.900(6) yes
W11 O31 1.904(6) yes
W11 O30 1.915(6) yes
W11 O35 1.928(6) yes
W11 O3 2.458(6) yes
W12 O40 1.687(6) yes
W12 O33 1.889(6) yes
W12 O37 1.922(6) yes
W12 O32 1.922(7) yes
W12 O36 1.930(6) yes
W12 O3 2.441(6) yes
P1 O4 1.517(6) yes
P1 O3 1.525(6) yes
P1 O2 1.542(6) yes
P1 O1 1.543(6) yes
C1 C6 1.373(14) no
C1 O41 1.392(12) no
C1 C2 1.394(15) no
C2 C3 1.385(16) no
C2 H2 0.950 no
C3 C4 1.356(15) no
C3 H3 0.950 no
C4 C5 1.374(15) no
C4 H4 0.950 no
C5 C6 1.386(14) no
C5 H5 0.950 no
C6 O42 1.378(12) no
C7 O42 1.449(12) no
C7 C8 1.493(16) no
C7 H7A 0.990 no
C7 H7B 0.990 no
C8 O43 1.424(13) no
C8 H8A 0.990 no
C8 H8B 0.990 no
C9 O43 1.414(13) no
C9 C10 1.481(17) no
C9 H9A 0.990 no
C9 H9B 0.990 no
C10 O44 1.419(14) no
C10 H10A 0.990 no
C10 H10B 0.990 no
C11 O44 1.425(14) no
C11 C12 1.481(17) no
C11 H11A 0.990 no
C11 H11B 0.990 no
C12 O45 1.408(14) no
C12 H12A 0.990 no
C12 H12B 0.990 no
C13 O45 1.313(17) no
C13 C14 1.550(19) no
C13 H13A 0.990 no
C13 H13B 0.990 no
C14 O41 1.427(12) no
C14 H14A 0.990 no
C14 H14B 0.990 no
C15 C20 1.318(17) no
C15 C16 1.363(18) no
C15 O46 1.378(15) no
C16 C17 1.41(2) no
C16 H16 0.950 no
C17 C18 1.371(19) no
C17 H17 0.950 no
C18 C19 1.425(18) no
C18 H18 0.950 no
C19 C20 1.393(18) no
C19 H19 0.950 no
C20 O47 1.389(14) no
C21 O47 1.365(15) no
C21 C22 1.469(19) no
C21 H21A 0.990 no
C21 H21B 0.990 no
C22 O48 1.373(16) no
C22 H22A 0.990 no
C22 H22B 0.990 no
C23 O48 1.385(17) no
C23 C24 1.461(19) no
C23 H23A 0.990 no
C23 H23B 0.990 no
C24 O49 1.395(18) no
C24 H24A 0.990 no
C24 H24B 0.990 no
C25 O49 1.38(2) no
C25 C26 1.472(19) no
C25 H25A 0.990 no
C25 H25B 0.990 no
C26 O50 1.433(19) no
C26 H26A 0.990 no
C26 H26B 0.990 no
C27 O50 1.400(16) no
C27 C28 1.513(19) no
C27 H27A 0.990 no
C27 H27B 0.990 no
C28 O46 1.410(15) no
C28 H28A 0.990 no
C28 H28B 0.990 no
C29 C30 1.353(15) no
C29 O51 1.382(12) no
C29 C34 1.430(14) no
C30 C31 1.379(16) no
C30 H30 0.950 no
C31 C32 1.354(16) no
C31 H31 0.950 no
C32 C33 1.403(15) no
C32 H32 0.950 no
C33 C34 1.373(14) no
C33 H33 0.950 no
C34 O52 1.363(11) no
C35 O52 1.420(13) no
C35 C36 1.472(17) no
C35 H35A 0.990 no
C35 H35B 0.990 no
C36 O53 1.320(15) no
C36 H36A 0.990 no
C36 H36B 0.990 no
C37 C38 1.453(17) no
C37 O53 1.461(15) no
C37 H37A 0.990 no
C37 H37B 0.990 no
C38 O54 1.526(15) no
C38 H38A 0.990 no
C38 H38B 0.990 no
C39 O54 1.321(18) no
C39 C40 1.470(19) no
C39 H39A 0.990 no
C39 H39B 0.990 no
C40 O55 1.432(17) no
C40 H40A 0.990 no
C40 H40B 0.990 no
C41 O55 1.249(17) no
C41 C42 1.463(19) no
C41 H41A 0.990 no
C41 H41B 0.990 no
C42 O51 1.467(15) no
C42 H42A 0.990 no
C42 H42B 0.990 no
C43 C44 1.374(14) no
C43 O56 1.383(12) no
C43 C48 1.390(15) no
C44 C45 1.403(15) no
C44 H44 0.950 no
C45 C46 1.383(17) no
C45 H45 0.950 no
C46 C47 1.392(17) no
C46 H46 0.950 no
C47 C48 1.364(16) no
C47 H47 0.950 no
C48 O57 1.390(13) no
C49 O57 1.399(13) no
C49 C50 1.491(16) no
C49 H49A 0.990 no
C49 H49B 0.990 no
C50 O58 1.397(14) no
C50 H50A 0.990 no
C50 H50B 0.990 no
C51 O58 1.391(16) no
C51 C52 1.452(19) no
C51 H51A 0.990 no
C51 H51B 0.990 no
C52 O59 1.421(18) no
C52 H52A 0.990 no
C52 H52B 0.990 no
C53 O59 1.382(14) no
C53 C54 1.494(17) no
C53 H53A 0.990 no
C53 H53B 0.990 no
C54 O60 1.429(13) no
C54 H54A 0.990 no
C54 H54B 0.990 no
C55 O60 1.428(13) no
C55 C56 1.487(15) no
C55 H55A 0.990 no
C55 H55B 0.990 no
C56 O56 1.427(13) no
C56 H56A 0.990 no
C56 H56B 0.990 no
C57 O61 1.370(11) no
C57 C58 1.379(14) no
C57 C62 1.389(13) no
C58 C59 1.400(15) no
C58 H58 0.950 no
C59 C60 1.355(15) no
C59 H59 0.950 no
C60 C61 1.405(15) no
C60 H60 0.950 no
C61 C62 1.386(13) no
C61 H61 0.950 no
C62 O62 1.359(11) no
C63 O62 1.429(11) no
C63 C64 1.491(14) no
C63 H63A 0.990 no
C63 H63B 0.990 no
C64 O63 1.426(12) no
C64 H64A 0.990 no
C64 H64B 0.990 no
C65 O63 1.425(12) no
C65 C66 1.499(15) no
C65 H65A 0.990 no
C65 H65B 0.990 no
C66 O64 1.422(13) no
C66 H66A 0.990 no
C66 H66B 0.990 no
C67 O64 1.430(13) no
C67 C68 1.501(16) no
C67 H67A 0.990 no
C67 H67B 0.990 no
C69 O65 1.408(12) no
C69 C70 1.487(15) no
C69 H69A 0.990 no
C69 H69B 0.990 no
C70 O61 1.444(11) no
C70 H70A 0.990 no
C70 H70B 0.990 no
O65 C68 1.429(13) no
C68 H68A 0.990 no
C68 H68B 0.990 no
C71 O66 1.369(12) no
C71 C76 1.377(14) no
C71 C72 1.391(16) no
C72 C73 1.398(18) no
C72 H72 0.950 no
C73 C74 1.355(19) no
C73 H73 0.950 no
C74 C75 1.374(18) no
C74 H74 0.950 no
C75 C76 1.405(16) no
C75 H75 0.950 no
C76 O67 1.369(13) no
C77 O67 1.446(13) no
C77 C78 1.488(16) no
C77 H77A 0.990 no
C77 H77B 0.990 no
C78 O68 1.434(14) no
C78 H78A 0.990 no
C78 H78B 0.990 no
C79 O68 1.462(13) no
C79 C80 1.496(17) no
C79 H79A 0.990 no
C79 H79B 0.990 no
C80 O69 1.436(14) no
C80 H80A 0.990 no
C80 H80B 0.990 no
C81 O69 1.434(13) no
C81 C82 1.480(17) no
C81 H81A 0.990 no
C81 H81B 0.990 no
C82 O70 1.412(13) no
C82 H82A 0.990 no
C82 H82B 0.990 no
C83 O70 1.419(13) no
C83 C84 1.465(16) no
C83 H83A 0.990 no
C83 H83B 0.990 no
C84 O66 1.436(12) no
C84 H84A 0.990 no
C84 H84B 0.990 no
O71 C85 1.39(3) no
O71 H71 0.840 no
C85 H85A 0.980 no
C85 H85B 0.980 no
C85 H85C 0.980 no

loop_
_geom_contact_atom_site_label_1
_geom_contact_atom_site_label_2
_geom_contact_distance
_geom_contact_site_symmetry_2
O1W O42 2.965(10) .
O1W O43 2.962(11) .
O1W O44 2.885(10) .
O1W O45 2.913(11) .
O1W O46 2.989(13) .
O1W O48 2.928(12) .
O1W O49 2.884(13) .
O2W O64 2.801(10) 1_565
O2W O65 2.786(10) 1_565
O2W O67 2.884(11) .
O2W O68 2.951(10) .
O2W O69 2.780(10) .
O2W O70 2.929(11) .
O3W O51 2.873(11) .
O3W O53 2.915(12) .
O3W O54 2.914(12) .
O3W O55 2.976(12) .
O3W O58 2.881(11) .
O3W O59 2.887(11) .
O3W O60 2.974(11) .
O4W O46 3.07(3) 4_565

loop_
_geom_hbond_atom_site_label_D
_geom_hbond_atom_site_label_H
_geom_hbond_atom_site_label_A
_geom_hbond_site_symmetry_A
_geom_hbond_distance_DH
_geom_hbond_distance_HA
_geom_hbond_distance_DA
_geom_hbond_angle_DHA
O71 H71 O16 1_556 0.84 2.35 3.17(2) 164

loop_
_geom_torsion_atom_site_label_1
_geom_torsion_atom_site_label_2
_geom_torsion_atom_site_label_3
_geom_torsion_atom_site_label_4
_geom_torsion
_geom_torsion_publ_flag
O4 P1 O1 W4 178.8(3) no
O3 P1 O1 W4 58.5(5) no
O2 P1 O1 W4 -60.7(5) no
O4 P1 O1 W1 -61.1(5) no
O3 P1 O1 W1 178.6(3) no
O2 P1 O1 W1 59.4(5) no
O4 P1 O1 W9 58.4(5) no
O3 P1 O1 W9 -61.9(5) no
O2 P1 O1 W9 178.9(3) no
O34 W4 O1 P1 -41.5(4) no
O27 W4 O1 P1 -132.9(4) no
O17 W4 O1 P1 44.5(4) no
O16 W4 O1 P1 133.4(4) no
O34 W4 O1 W1 -176.5(2) no
O27 W4 O1 W1 92.1(2) no
O17 W4 O1 W1 -90.4(2) no
O16 W4 O1 W1 -1.6(2) no
O34 W4 O1 W9 94.0(2) no
O27 W4 O1 W9 2.6(2) no
O17 W4 O1 W9 -179.9(2) no
O16 W4 O1 W9 -91.1(2) no
O8 W1 O1 P1 -42.3(4) no
O10 W1 O1 P1 44.6(4) no
O16 W1 O1 P1 -134.0(4) no
O15 W1 O1 P1 133.8(4) no
O8 W1 O1 W4 93.3(2) no
O10 W1 O1 W4 -179.8(2) no
O16 W1 O1 W4 1.6(2) no
O15 W1 O1 W4 -90.6(2) no
O8 W1 O1 W9 -177.3(2) no
O10 W1 O1 W9 -90.4(2) no
O16 W1 O1 W9 91.0(2) no
O15 W1 O1 W9 -1.2(2) no
O15 W9 O1 P1 -133.4(4) no
O25 W9 O1 P1 -41.3(4) no
O33 W9 O1 P1 45.1(4) no
O27 W9 O1 P1 133.2(4) no
O15 W9 O1 W4 90.8(2) no
O25 W9 O1 W4 -177.2(2) no
O33 W9 O1 W4 -90.8(2) no
O27 W9 O1 W4 -2.6(2) no
O15 W9 O1 W1 1.3(2) no
O25 W9 O1 W1 93.3(2) no
O33 W9 O1 W1 179.7(2) no
O27 W9 O1 W1 -92.2(2) no
O4 P1 O2 W5 178.8(3) no
O3 P1 O2 W5 -60.5(5) no
O1 P1 O2 W5 58.6(5) no
O4 P1 O2 W6 -60.9(5) no
O3 P1 O2 W6 59.8(5) no
O1 P1 O2 W6 178.8(3) no
O4 P1 O2 W2 58.5(5) no
O3 P1 O2 W2 179.2(3) no
O1 P1 O2 W2 -61.7(5) no
O17 W5 O2 P1 -41.8(4) no
O11 W5 O2 P1 -133.7(4) no
O29 W5 O2 P1 44.5(4) no
O19 W5 O2 P1 133.9(4) no
O17 W5 O2 W6 -177.1(2) no
O11 W5 O2 W6 90.9(2) no
O29 W5 O2 W6 -90.8(2) no
O19 W5 O2 W6 -1.4(2) no
O17 W5 O2 W2 93.7(2) no
O11 W5 O2 W2 1.8(2) no
O29 W5 O2 W2 -180.0(2) no
O19 W5 O2 W2 -90.6(2) no
O30 W6 O2 P1 -42.3(4) no
O19 W6 O2 P1 -134.2(5) no
O21 W6 O2 P1 44.2(4) no
O12 W6 O2 P1 133.5(5) no
O30 W6 O2 W5 93.3(2) no
O19 W6 O2 W5 1.4(2) no
O21 W6 O2 W5 179.9(2) no
O12 W6 O2 W5 -90.8(2) no
O30 W6 O2 W2 -177.3(2) no
O19 W6 O2 W2 90.8(2) no
O21 W6 O2 W2 -90.8(2) no
O12 W6 O2 W2 -1.4(2) no
O9 W2 O2 P1 -40.5(4) no
O12 W2 O2 P1 -133.4(5) no
O8 W2 O2 P1 45.0(4) no
O11 W2 O2 P1 133.9(5) no
O9 W2 O2 W5 -176.2(2) no
O12 W2 O2 W5 91.0(2) no
O8 W2 O2 W5 -90.7(2) no
O11 W2 O2 W5 -1.7(2) no
O9 W2 O2 W6 94.3(2) no
O12 W2 O2 W6 1.5(2) no
O8 W2 O2 W6 179.8(2) no
O11 W2 O2 W6 -91.3(2) no
O4 P1 O3 W12 -60.1(5) no
O2 P1 O3 W12 179.3(3) no
O1 P1 O3 W12 60.0(5) no
O4 P1 O3 W10 179.2(3) no
O2 P1 O3 W10 58.6(5) no
O1 P1 O3 W10 -60.7(5) no
O4 P1 O3 W11 59.1(5) no
O2 P1 O3 W11 -61.5(5) no
O1 P1 O3 W11 179.2(3) no
O40 W12 O3 P1 -177.3(13) no
O33 W12 O3 P1 -42.9(4) no
O37 W12 O3 P1 -134.5(5) no
O32 W12 O3 P1 43.1(4) no
O36 W12 O3 P1 133.3(5) no
O40 W12 O3 W10 -41.0(15) no
O33 W12 O3 W10 93.5(2) no
O37 W12 O3 W10 2.0(2) no
O32 W12 O3 W10 179.6(2) no
O36 W12 O3 W10 -90.3(2) no
O40 W12 O3 W11 47.7(15) no
O33 W12 O3 W11 -177.8(2) no
O37 W12 O3 W11 90.6(2) no
O32 W12 O3 W11 -91.8(2) no
O36 W12 O3 W11 -1.6(2) no
O29 W10 O3 P1 -41.6(4) no
O35 W10 O3 P1 -133.2(4) no
O37 W10 O3 P1 133.6(5) no
O34 W10 O3 P1 44.4(4) no
O29 W10 O3 W12 -177.2(2) no
O35 W10 O3 W12 91.2(2) no
O37 W10 O3 W12 -2.0(2) no
O34 W10 O3 W12 -91.2(2) no
O29 W10 O3 W11 93.8(2) no
O35 W10 O3 W11 2.2(2) no
O37 W10 O3 W11 -90.9(2) no
O34 W10 O3 W11 179.8(2) no
O36 W11 O3 P1 -133.1(4) no
O31 W11 O3 P1 -41.9(4) no
O30 W11 O3 P1 44.7(4) no
O35 W11 O3 P1 133.8(4) no
O36 W11 O3 W12 1.7(2) no
O31 W11 O3 W12 92.8(2) no
O30 W11 O3 W12 179.4(2) no
O35 W11 O3 W12 -91.4(2) no
O36 W11 O3 W10 90.9(2) no
O31 W11 O3 W10 -178.0(2) no
O30 W11 O3 W10 -91.4(2) no
O35 W11 O3 W10 -2.2(2) no
O3 P1 O4 W3 179.4(3) no
O2 P1 O4 W3 -60.4(5) no
O1 P1 O4 W3 59.7(5) no
O3 P1 O4 W7 -60.6(5) no
O2 P1 O4 W7 59.6(5) no
O1 P1 O4 W7 179.7(3) no
O3 P1 O4 W8 59.3(5) no
O2 P1 O4 W8 179.4(3) no
O1 P1 O4 W8 -60.5(5) no
O14 W3 O4 P1 -133.9(5) no
O10 W3 O4 P1 -42.3(4) no
O9 W3 O4 P1 43.3(4) no
O13 W3 O4 P1 132.9(5) no
O14 W3 O4 W7 90.7(2) no
O10 W3 O4 W7 -177.7(2) no
O9 W3 O4 W7 -92.1(2) no
O13 W3 O4 W7 -2.4(2) no
O14 W3 O4 W8 2.0(2) no
O10 W3 O4 W8 93.6(2) no
O9 W3 O4 W8 179.2(2) no
O13 W3 O4 W8 -91.1(2) no
O21 W7 O4 P1 -42.6(4) no
O13 W7 O4 P1 -133.2(4) no
O31 W7 O4 P1 44.1(4) no
O23 W7 O4 P1 133.6(4) no
O21 W7 O4 W3 93.0(2) no
O13 W7 O4 W3 2.4(2) no
O31 W7 O4 W3 179.7(2) no
O23 W7 O4 W3 -90.8(2) no
O21 W7 O4 W8 -178.4(2) no
O13 W7 O4 W8 91.0(2) no
O31 W7 O4 W8 -91.7(2) no
O23 W7 O4 W8 -2.1(2) no
O32 W8 O4 P1 -41.7(4) no
O25 W8 O4 P1 44.1(4) no
O23 W8 O4 P1 -133.1(5) no
O14 W8 O4 P1 133.7(5) no
O32 W8 O4 W3 -177.4(2) no
O25 W8 O4 W3 -91.6(2) no
O23 W8 O4 W3 91.2(2) no
O14 W8 O4 W3 -2.0(2) no
O32 W8 O4 W7 93.5(2) no
O25 W8 O4 W7 179.4(2) no
O23 W8 O4 W7 2.2(2) no
O14 W8 O4 W7 -91.0(2) no
O5 W1 O8 W2 -131.9(7) no
O10 W1 O8 W2 -29.3(7) no
O16 W1 O8 W2 125.9(7) no
O15 W1 O8 W2 44.9(11) no
O1 W1 O8 W2 54.1(7) no
O6 W2 O8 W1 132.0(7) no
O9 W2 O8 W1 29.5(7) no
O12 W2 O8 W1 -50.9(11) no
O11 W2 O8 W1 -126.8(7) no
O2 W2 O8 W1 -54.8(7) no
O6 W2 O9 W3 -132.1(8) no
O12 W2 O9 W3 126.0(8) no
O8 W2 O9 W3 -30.3(8) no
O11 W2 O9 W3 41.3(11) no
O2 W2 O9 W3 53.9(8) no
O7 W3 O9 W2 131.7(8) no
O14 W3 O9 W2 -47.9(11) no
O10 W3 O9 W2 29.5(8) no
O13 W3 O9 W2 -126.5(8) no
O4 W3 O9 W2 -54.5(8) no
O7 W3 O10 W1 -128.8(7) no
O14 W3 O10 W1 129.3(7) no
O9 W3 O10 W1 -27.0(7) no
O13 W3 O10 W1 46.2(11) no
O4 W3 O10 W1 56.8(7) no
O5 W1 O10 W3 129.9(7) no
O8 W1 O10 W3 27.7(7) no
O16 W1 O10 W3 -54.7(11) no
O15 W1 O10 W3 -129.3(7) no
O1 W1 O10 W3 -57.8(7) no
O18 W5 O11 W2 170.1(4) no
O17 W5 O11 W2 -86.8(4) no
O29 W5 O11 W2 -7.1(9) no
O19 W5 O11 W2 69.4(4) no
O2 W5 O11 W2 -2.8(3) no
O6 W2 O11 W5 -170.6(4) no
O9 W2 O11 W5 16.0(8) no
O12 W2 O11 W5 -69.5(4) no
O8 W2 O11 W5 87.1(4) no
O2 W2 O11 W5 2.7(3) no
O6 W2 O12 W6 170.7(4) no
O9 W2 O12 W6 -85.6(4) no
O8 W2 O12 W6 -6.4(9) no
O11 W2 O12 W6 69.5(4) no
O2 W2 O12 W6 -2.3(3) no
O20 W6 O12 W2 -171.5(4) no
O30 W6 O12 W2 12.4(9) no
O19 W6 O12 W2 -69.8(4) no
O21 W6 O12 W2 85.8(4) no
O2 W6 O12 W2 2.3(3) no
O22 W7 O13 W3 169.6(4) no
O21 W7 O13 W3 -87.3(4) no
O31 W7 O13 W3 -10.4(9) no
O23 W7 O13 W3 68.1(4) no
O4 W7 O13 W3 -3.8(3) no
O7 W3 O13 W7 -170.1(4) no
O14 W3 O13 W7 -68.6(4) no
O10 W3 O13 W7 14.9(8) no
O9 W3 O13 W7 87.5(4) no
O4 W3 O13 W7 3.8(3) no
O7 W3 O14 W8 170.3(4) no
O10 W3 O14 W8 -86.5(4) no
O9 W3 O14 W8 -10.0(9) no
O13 W3 O14 W8 68.6(4) no
O4 W3 O14 W8 -3.2(3) no
O24 W8 O14 W3 -170.9(4) no
O32 W8 O14 W3 13.9(9) no
O25 W8 O14 W3 86.4(4) no
O23 W8 O14 W3 -68.6(4) no
O4 W8 O14 W3 3.2(3) no
O26 W9 O15 W1 170.6(4) no
O25 W9 O15 W1 -85.7(4) no
O33 W9 O15 W1 -5.7(9) no
O27 W9 O15 W1 69.1(4) no
O1 W9 O15 W1 -2.0(3) no
O5 W1 O15 W9 -171.5(4) no
O8 W1 O15 W9 11.7(9) no
O10 W1 O15 W9 85.8(4) no
O16 W1 O15 W9 -70.1(4) no
O1 W1 O15 W9 2.0(3) no
O5 W1 O16 W4 169.6(4) no
O8 W1 O16 W4 -87.4(4) no
O10 W1 O16 W4 -5.8(9) no
O15 W1 O16 W4 68.9(4) no
O1 W1 O16 W4 -2.5(3) no
O28 W4 O16 W1 -170.6(4) no
O34 W4 O16 W1 15.1(9) no
O27 W4 O16 W1 -69.2(4) no
O17 W4 O16 W1 86.2(4) no
O1 W4 O16 W1 2.5(3) no
O18 W5 O17 W4 -129.6(7) no
O11 W5 O17 W4 128.7(7) no
O29 W5 O17 W4 -28.0(7) no
O19 W5 O17 W4 46.0(11) no
O2 W5 O17 W4 56.0(7) no
O28 W4 O17 W5 130.1(7) no
O34 W4 O17 W5 28.4(7) no
O27 W4 O17 W5 -51.0(11) no
O16 W4 O17 W5 -128.9(7) no
O1 W4 O17 W5 -56.8(7) no
O20 W6 O19 W5 171.1(4) no
O30 W6 O19 W5 -86.2(4) no
O21 W6 O19 W5 -5.9(9) no
O12 W6 O19 W5 70.0(4) no
O2 W6 O19 W5 -2.2(3) no
O18 W5 O19 W6 -171.7(4) no
O17 W5 O19 W6 12.8(9) no
O11 W5 O19 W6 -70.6(4) no
O29 W5 O19 W6 86.4(4) no
O2 W5 O19 W6 2.3(3) no
O22 W7 O21 W6 -129.0(7) no
O13 W7 O21 W6 129.6(7) no
O31 W7 O21 W6 -26.8(7) no
O23 W7 O21 W6 49.1(11) no
O4 W7 O21 W6 57.6(7) no
O20 W6 O21 W7 128.1(7) no
O30 W6 O21 W7 26.3(7) no
O19 W6 O21 W7 -54.9(11) no
O12 W6 O21 W7 -130.7(7) no
O2 W6 O21 W7 -58.4(7) no
O24 W8 O23 W7 169.9(4) no
O32 W8 O23 W7 -86.9(4) no
O25 W8 O23 W7 -9.9(8) no
O14 W8 O23 W7 68.3(4) no
O4 W8 O23 W7 -3.5(3) no
O22 W7 O23 W8 -169.5(4) no
O21 W7 O23 W8 12.4(9) no
O13 W7 O23 W8 -68.4(4) no
O31 W7 O23 W8 87.9(4) no
O4 W7 O23 W8 3.5(3) no
O26 W9 O25 W8 -130.2(7) no
O15 W9 O25 W8 127.8(7) no
O33 W9 O25 W8 -27.2(7) no
O27 W9 O25 W8 44.0(11) no
O1 W9 O25 W8 56.2(7) no
O24 W8 O25 W9 129.8(7) no
O32 W8 O25 W9 27.5(7) no
O23 W8 O25 W9 -50.4(11) no
O14 W8 O25 W9 -128.5(7) no
O4 W8 O25 W9 -56.5(7) no
O28 W4 O27 W9 168.8(4) no
O34 W4 O27 W9 -88.6(4) no
O17 W4 O27 W9 -10.2(8) no
O16 W4 O27 W9 67.5(4) no
O1 W4 O27 W9 -4.2(3) no
O26 W9 O27 W4 -168.9(4) no
O15 W9 O27 W4 -67.5(4) no
O25 W9 O27 W4 16.9(8) no
O33 W9 O27 W4 88.1(4) no
O1 W9 O27 W4 4.2(3) no
O38 W10 O29 W5 -130.6(8) no
O35 W10 O29 W5 127.4(8) no
O37 W10 O29 W5 44.4(11) no
O34 W10 O29 W5 -28.7(8) no
O3 W10 O29 W5 55.0(8) no
O18 W5 O29 W10 130.6(8) no
O17 W5 O29 W10 28.4(8) no
O11 W5 O29 W10 -52.2(11) no
O19 W5 O29 W10 -128.6(8) no
O2 W5 O29 W10 -56.3(8) no
O20 W6 O30 W11 -129.7(8) no
O19 W6 O30 W11 127.9(8) no
O21 W6 O30 W11 -27.3(8) no
O12 W6 O30 W11 46.4(12) no
O2 W6 O30 W11 56.1(8) no
O39 W11 O30 W6 130.6(8) no
O36 W11 O30 W6 -51.5(12) no
O31 W11 O30 W6 28.1(8) no
O35 W11 O30 W6 -128.5(8) no
O3 W11 O30 W6 -56.5(8) no
O39 W11 O31 W7 -131.0(7) no
O36 W11 O31 W7 126.1(7) no
O30 W11 O31 W7 -29.0(7) no
O35 W11 O31 W7 44.5(11) no
O3 W11 O31 W7 54.2(7) no
O22 W7 O31 W11 131.4(7) no
O21 W7 O31 W11 28.8(7) no
O13 W7 O31 W11 -48.7(11) no
O23 W7 O31 W11 -127.1(7) no
O4 W7 O31 W11 -54.9(7) no
O24 W8 O32 W12 -131.7(8) no
O25 W8 O32 W12 -29.6(8) no
O23 W8 O32 W12 125.5(8) no
O14 W8 O32 W12 43.4(12) no
O4 W8 O32 W12 53.7(8) no
O40 W12 O32 W8 132.6(8) no
O33 W12 O32 W8 30.1(8) no
O37 W12 O32 W8 -49.0(12) no
O36 W12 O32 W8 -126.5(8) no
O3 W12 O32 W8 -54.6(8) no
O40 W12 O33 W9 -131.8(7) no
O37 W12 O33 W9 127.6(8) no
O32 W12 O33 W9 -28.3(7) no
O36 W12 O33 W9 47.2(11) no
O3 W12 O33 W9 56.0(7) no
O26 W9 O33 W12 130.5(7) no
O15 W9 O33 W12 -53.2(11) no
O25 W9 O33 W12 27.8(7) no
O27 W9 O33 W12 -128.3(8) no
O1 W9 O33 W12 -56.7(7) no
O28 W4 O34 W10 -132.5(8) no
O27 W4 O34 W10 125.7(8) no
O17 W4 O34 W10 -29.6(8) no
O16 W4 O34 W10 41.7(12) no
O1 W4 O34 W10 53.7(8) no
O38 W10 O34 W4 132.3(8) no
O29 W10 O34 W4 29.7(8) no
O35 W10 O34 W4 -48.7(12) no
O37 W10 O34 W4 -126.2(8) no
O3 W10 O34 W4 -54.2(8) no
O38 W10 O35 W11 169.7(4) no
O29 W10 O35 W11 -86.9(4) no
O37 W10 O35 W11 68.1(4) no
O34 W10 O35 W11 -9.4(8) no
O3 W10 O35 W11 -3.6(3) no
O39 W11 O35 W10 -170.7(4) no
O36 W11 O35 W10 -68.3(4) no
O31 W11 O35 W10 13.7(8) no
O30 W11 O35 W10 87.0(4) no
O3 W11 O35 W10 3.6(3) no
O39 W11 O36 W12 170.1(4) no
O31 W11 O36 W12 -86.7(4) no
O30 W11 O36 W12 -7.8(9) no
O35 W11 O36 W12 69.1(4) no
O3 W11 O36 W12 -2.6(3) no
O40 W12 O36 W11 -169.1(4) no
O33 W12 O36 W11 11.9(9) no
O37 W12 O36 W11 -69.2(4) no
O32 W12 O36 W11 86.8(4) no
O3 W12 O36 W11 2.7(3) no
O38 W10 O37 W12 -170.7(4) no
O29 W10 O37 W12 14.3(8) no
O35 W10 O37 W12 -69.2(4) no
O34 W10 O37 W12 86.9(4) no
O3 W10 O37 W12 3.2(3) no
O40 W12 O37 W10 169.5(4) no
O33 W12 O37 W10 -87.2(4) no
O32 W12 O37 W10 -8.9(9) no
O36 W12 O37 W10 68.9(4) no
O3 W12 O37 W10 -3.2(3) no
C6 C1 C2 C3 0.2(18) no
O41 C1 C2 C3 -178.9(11) no
C1 C2 C3 C4 -0.5(19) no
C2 C3 C4 C5 0.3(18) no
C3 C4 C5 C6 0.2(17) no
O41 C1 C6 O42 -4.0(15) no
C2 C1 C6 O42 176.7(10) no
O41 C1 C6 C5 179.5(10) no
C2 C1 C6 C5 0.3(17) no
C4 C5 C6 C1 -0.5(16) no
C4 C5 C6 O42 -176.9(10) no
O42 C7 C8 O43 -70.8(11) no
O43 C9 C10 O44 66.5(13) no
O44 C11 C12 O45 58.0(16) no
O45 C13 C14 O41 64.0(17) no
C6 C1 O41 C14 176.7(11) no
C2 C1 O41 C14 -4.0(18) no
C13 C14 O41 C1 155.9(11) no
C1 C6 O42 C7 122.4(11) no
C5 C6 O42 C7 -61.2(13) no
C8 C7 O42 C6 -85.4(11) no
C10 C9 O43 C8 -178.7(10) no
C7 C8 O43 C9 176.7(9) no
C9 C10 O44 C11 84.8(13) no
C12 C11 O44 C10 -163.5(11) no
C14 C13 O45 C12 -177.6(11) no
C11 C12 O45 C13 79.4(16) no
C20 C15 C16 C17 5(2) no
O46 C15 C16 C17 178.9(13) no
C15 C16 C17 C18 -2(2) no
C16 C17 C18 C19 1(2) no
C17 C18 C19 C20 -1(2) no
C16 C15 C20 O47 -178.0(13) no
O46 C15 C20 O47 7(2) no
C16 C15 C20 C19 -5(2) no
O46 C15 C20 C19 -179.6(13) no
C18 C19 C20 C15 3(2) no
C18 C19 C20 O47 175.6(13) no
O47 C21 C22 O48 67.1(17) no
O48 C23 C24 O49 60(2) no
O49 C25 C26 O50 -57(2) no
O50 C27 C28 O46 -72.5(14) no
C20 C15 O46 C28 -176.6(13) no
C16 C15 O46 C28 9(2) no
C27 C28 O46 C15 171.9(12) no
C22 C21 O47 C20 -162.8(13) no
C15 C20 O47 C21 161.7(13) no
C19 C20 O47 C21 -11(2) no
C21 C22 O48 C23 -162.0(13) no
C24 C23 O48 C22 80(2) no
C26 C25 O49 C24 -176.9(16) no
C23 C24 O49 C25 -170.0(16) no
C28 C27 O50 C26 164.6(12) no
C25 C26 O50 C27 -91.2(18) no
O51 C29 C30 C31 177.1(10) no
C34 C29 C30 C31 3.6(17) no
C29 C30 C31 C32 -0.9(18) no
C30 C31 C32 C33 -2.0(18) no
C31 C32 C33 C34 2.1(17) no
C32 C33 C34 O52 179.6(10) no
C32 C33 C34 C29 0.5(15) no
C30 C29 C34 O52 177.6(10) no
O51 C29 C34 O52 3.7(14) no
C30 C29 C34 C33 -3.3(16) no
O51 C29 C34 C33 -177.2(9) no
O52 C35 C36 O53 -59.0(16) no
O53 C37 C38 O54 -64.2(14) no
O54 C39 C40 O55 59(2) no
O55 C41 C42 O51 -58(2) no
C30 C29 O51 C42 73.4(14) no
C34 C29 O51 C42 -112.9(11) no
C41 C42 O51 C29 155.0(12) no
C33 C34 O52 C35 3.5(15) no
C29 C34 O52 C35 -177.4(9) no
C36 C35 O52 C34 -173.3(10) no
C35 C36 O53 C37 174.8(11) no
C38 C37 O53 C36 -67.8(16) no
C40 C39 O54 C38 -154.9(14) no
C37 C38 O54 C39 168.1(13) no
C42 C41 O55 C40 -178.3(14) no
C39 C40 O55 C41 179.0(16) no
O56 C43 C44 C45 -179.1(9) no
C48 C43 C44 C45 3.0(16) no
C43 C44 C45 C46 -2.3(17) no
C44 C45 C46 C47 1.7(19) no
C45 C46 C47 C48 -2(2) no
C46 C47 C48 C43 2.6(19) no
C46 C47 C48 O57 -178.0(11) no
C44 C43 C48 C47 -3.2(17) no
O56 C43 C48 C47 178.7(10) no
C44 C43 C48 O57 177.3(9) no
O56 C43 C48 O57 -0.8(13) no
O57 C49 C50 O58 61.7(14) no
O58 C51 C52 O59 -46(2) no
O59 C53 C54 O60 -69.7(13) no
O60 C55 C56 O56 -70.3(12) no
C44 C43 O56 C56 12.6(15) no
C48 C43 O56 C56 -169.5(10) no
C55 C56 O56 C43 172.6(9) no
C47 C48 O57 C49 -9.2(18) no
C43 C48 O57 C49 170.3(10) no
C50 C49 O57 C48 -178.0(10) no
C52 C51 O58 C50 168.2(14) no
C49 C50 O58 C51 -160.0(12) no
C54 C53 O59 C52 -174.9(11) no
C51 C52 O59 C53 -91.8(18) no
C56 C55 O60 C54 169.5(10) no
C53 C54 O60 C55 -89.6(11) no
O61 C57 C58 C59 176.4(10) no
C62 C57 C58 C59 -1.1(15) no
C57 C58 C59 C60 0.6(17) no
C58 C59 C60 C61 -0.1(17) no
C59 C60 C61 C62 0.1(16) no
C60 C61 C62 O62 -179.8(10) no
C60 C61 C62 C57 -0.5(15) no
O61 C57 C62 O62 2.6(12) no
C58 C57 C62 O62 -179.7(9) no
O61 C57 C62 C61 -176.7(9) no
C58 C57 C62 C61 1.0(14) no
O62 C63 C64 O63 66.3(11) no
O63 C65 C66 O64 62.1(12) no
O65 C69 C70 O61 -62.1(11) no
C58 C57 O61 C70 4.6(15) no
C62 C57 O61 C70 -177.8(9) no
C69 C70 O61 C57 178.8(8) no
C61 C62 O62 C63 -5.4(14) no
C57 C62 O62 C63 175.3(8) no
C64 C63 O62 C62 -179.3(9) no
C66 C65 O63 C64 78.1(11) no
C63 C64 O63 C65 -166.0(8) no
C65 C66 O64 C67 -174.3(9) no
C68 C67 O64 C66 -178.4(9) no
C70 C69 O65 C68 163.4(9) no
C69 O65 C68 C67 -82.5(12) no
O64 C67 C68 O65 -67.8(13) no
O66 C71 C72 C73 -177.9(12) no
C76 C71 C72 C73 1.8(19) no
C71 C72 C73 C74 -2(2) no
C72 C73 C74 C75 0(2) no
C73 C74 C75 C76 2(2) no
O66 C71 C76 O67 -9.4(15) no
C72 C71 C76 O67 170.9(11) no
O66 C71 C76 C75 179.9(10) no
C72 C71 C76 C75 0.2(17) no
C74 C75 C76 O67 -172.6(12) no
C74 C75 C76 C71 -2.3(19) no
O67 C77 C78 O68 -62.7(13) no
O68 C79 C80 O69 68.9(14) no
O69 C81 C82 O70 66.4(13) no
O70 C83 C84 O66 61.3(13) no
C76 C71 O66 C84 179.3(10) no
C72 C71 O66 C84 -1.0(16) no
C83 C84 O66 C71 171.6(9) no
C71 C76 O67 C77 130.7(11) no
C75 C76 O67 C77 -58.7(16) no
C78 C77 O67 C76 -110.0(13) no
C77 C78 O68 C79 174.2(10) no
C80 C79 O68 C78 -170.9(11) no
C82 C81 O69 C80 -173.2(9) no
C79 C80 O69 C81 75.0(13) no
C81 C82 O70 C83 82.8(12) no
C84 C83 O70 C82 -175.3(10) no
